data_7034673
loop_
_publ_author_name
'Gupta, Geetika'
'Chaturvedi, Jyotsna'
'Bhattacharya, Subrato'

_publ_section_title
;
 Geometrically unprecedented 3-, 5- and 7-membered Hg(ii)-Cu(i) and
 Hg(ii)-Ag(i) thiolate clusters: precursors to intermetallics.
;
_journal_issue 19
_journal_name_full 'Dalton transactions (Cambridge, England : 2003)'
_journal_page_first 8932
_journal_page_last 8937
_journal_paper_doi 10.1039/c4dt03500c
_journal_volume 44
_journal_year 2015
_chemical_formula_moiety 'C106 H93 Cu5 Hg2 P4 S9'
_chemical_formula_sum 'C106 H93 Ag0 Cu5 Hg2 O0 P4 S9'
_chemical_formula_weight 2498.10
_chemical_name_systematic
;
 ?
;
_space_group_IT_number 14
_symmetry_cell_setting monoclinic
_symmetry_Int_Tables_number 14
_symmetry_space_group_name_Hall '-P 2ybc'
_symmetry_space_group_name_H-M 'P 1 21/c 1'
_atom_sites_solution_hydrogens geom
_atom_sites_solution_primary direct
_atom_sites_solution_secondary difmap
_audit_creation_method SHELXL-97
_audit_update_record
;
2015-03-25 deposited with the CCDC.
2015-03-31 downloaded from the CCDC.
;
_cell_angle_alpha 90.00
_cell_angle_beta 105.248(3)
_cell_angle_gamma 90.00
_cell_formula_units_Z 4
_cell_length_a 24.3852(6)
_cell_length_b 16.4533(4)
_cell_length_c 26.4195(9)
_cell_measurement_reflns_used 8575
_cell_measurement_temperature 293(2)
_cell_measurement_theta_max 29.2
_cell_measurement_theta_min 2.8
_cell_volume 10226.8(5)
_computing_cell_refinement 'CrysAlis Pro, Agilent Technologies'
_computing_data_collection 'CrysAlis Pro, Agilent Technologies'
_computing_data_reduction 'CrysAlis Pro, Agilent Technologies'
_computing_molecular_graphics 'Diamond Version 3.0'
_computing_publication_material 'WINGX V.1.70.01'
_computing_structure_refinement 'SHELXL-97 (Sheldrick, 1997)'
_computing_structure_solution 'SHELXS-97 (Sheldrick, 2008)'
_diffrn_ambient_temperature 293
_diffrn_measured_fraction_theta_full 0.997
_diffrn_measured_fraction_theta_max 0.848
_diffrn_measurement_device_type 'XCalibur Eos, Oxford'
_diffrn_measurement_method '\w scans'
_diffrn_radiation_monochromator graphite
_diffrn_radiation_type MoK\a
_diffrn_radiation_wavelength 0.71073
_diffrn_reflns_av_R_equivalents 0.0676
_diffrn_reflns_av_sigmaI/netI 0.1258
_diffrn_reflns_limit_h_max 30
_diffrn_reflns_limit_h_min -29
_diffrn_reflns_limit_k_max 18
_diffrn_reflns_limit_k_min -22
_diffrn_reflns_limit_l_max 33
_diffrn_reflns_limit_l_min -35
_diffrn_reflns_number 55195
_diffrn_reflns_theta_full 25.00
_diffrn_reflns_theta_max 29.16
_diffrn_reflns_theta_min 2.85
_diffrn_source 'fine-focus sealed tube'
_exptl_absorpt_coefficient_mu 4.303
_exptl_absorpt_correction_T_max 1.00000
_exptl_absorpt_correction_T_min 0.60431
_exptl_absorpt_correction_type multi-scan
_exptl_absorpt_process_details 'CrysAlisPro, Agilent Technologies'
_exptl_crystal_colour yellow
_exptl_crystal_density_diffrn 1.622
_exptl_crystal_density_method 'not measured'
_exptl_crystal_description rod
_exptl_crystal_F_000 4952
_exptl_crystal_size_max 0.24
_exptl_crystal_size_mid 0.23
_exptl_crystal_size_min 0.22
_refine_diff_density_max 4.615
_refine_diff_density_min -1.564
_refine_diff_density_rms 0.136
_refine_ls_extinction_method none
_refine_ls_goodness_of_fit_ref 1.014
_refine_ls_hydrogen_treatment mixed
_refine_ls_matrix_type full
_refine_ls_number_parameters 1042
_refine_ls_number_reflns 23414
_refine_ls_number_restraints 86
_refine_ls_restrained_S_all 1.023
_refine_ls_R_factor_all 0.1801
_refine_ls_R_factor_gt 0.0774
_refine_ls_shift/su_max 0.001
_refine_ls_shift/su_mean 0.000
_refine_ls_structure_factor_coef Fsqd
_refine_ls_weighting_details 'calc w=1/[\s^2^(Fo^2^)+(0.0685P)^2^+31.7105P] where P=(Fo^2^+2Fc^2^)/3'
_refine_ls_weighting_scheme calc
_refine_ls_wR_factor_gt 0.1517
_refine_ls_wR_factor_ref 0.1969
_reflns_number_gt 11069
_reflns_number_total 23414
_reflns_threshold_expression >2sigma(I)
_cod_data_source_file c4dt03500c2.cif
_cod_data_source_block hg-Cude
_cod_depositor_comments 'Adding full bibliography for 7034672--7034673.cif.'
_cod_original_sg_symbol_H-M 'P 21/c'
_cod_database_code 7034673

loop_
_symmetry_equiv_pos_as_xyz
'x, y, z'
'-x, y+1/2, -z+1/2'
'-x, -y, -z'
'x, -y-1/2, z-1/2'

loop_
_atom_site_label
_atom_site_type_symbol
_atom_site_fract_x
_atom_site_fract_y
_atom_site_fract_z
_atom_site_U_iso_or_equiv
_atom_site_adp_type
_atom_site_occupancy
_atom_site_symmetry_multiplicity
_atom_site_calc_flag
_atom_site_refinement_flags
_atom_site_disorder_assembly
_atom_site_disorder_group
Hg1 Hg 0.595001(19) 0.51704(3) 0.854394(19) 0.06029(15) Uani 1 1 d . . .
Hg2 Hg 0.86510(2) 0.67474(3) 0.84164(2) 0.07297(18) Uani 1 1 d . . .
Cu1 Cu 0.67804(5) 0.48132(7) 0.72250(5) 0.0431(3) Uani 1 1 d . . .
Cu2 Cu 0.71254(5) 0.35741(7) 0.82339(5) 0.0427(3) Uani 1 1 d . . .
Cu3 Cu 0.74245(6) 0.59832(7) 0.85431(5) 0.0525(4) Uani 1 1 d . . .
Cu4 Cu 0.79952(5) 0.52383(8) 0.73004(5) 0.0489(3) Uani 1 1 d . A .
Cu5 Cu 0.83379(5) 0.41121(8) 0.83597(5) 0.0564(4) Uani 1 1 d . A .
S4 S 0.87443(10) 0.52747(15) 0.80652(10) 0.0423(6) Uani 1 1 d . A .
S3 S 0.76466(9) 0.46256(13) 0.87396(9) 0.0326(5) Uani 1 1 d . A .
S2 S 0.62808(9) 0.42807(14) 0.78366(9) 0.0361(5) Uani 1 1 d . A .
S1 S 0.73254(9) 0.59443(14) 0.76389(9) 0.0357(5) Uani 1 1 d . A .
P4 P 0.63329(10) 0.52523(15) 0.64209(9) 0.0359(6) Uani 1 1 d . A .
S8 S 0.75762(9) 0.38968(14) 0.74934(9) 0.0356(5) Uani 1 1 d . A .
S9 S 0.80909(11) 0.68190(17) 0.90520(12) 0.0554(7) Uani 1 1 d . A .
P1 P 0.72225(10) 0.22844(15) 0.85041(10) 0.0370(6) Uani 1 1 d . A .
S6 S 0.65124(10) 0.63727(16) 0.86306(11) 0.0486(7) Uani 1 1 d . A .
P2 P 0.88416(10) 0.30626(16) 0.87636(11) 0.0450(7) Uani 1 1 d . . .
P3 P 0.79968(10) 0.53705(17) 0.64644(10) 0.0441(7) Uani 1 1 d . . .
S7 S 0.5136(14) 0.441(3) 0.8671(14) 0.060(9) Uani 0.20 1 d PD A 1
S7A S 0.5264(5) 0.4361(9) 0.8764(5) 0.117(5) Uani 0.80 1 d PD A 2
C25 C 0.6809(4) 0.1463(5) 0.8108(4) 0.039(2) Uani 1 1 d . . .
C73 C 0.9429(4) 0.5066(6) 0.7988(4) 0.043(2) Uani 1 1 d . . .
C1 C 0.5814(4) 0.6020(6) 0.6467(4) 0.040(2) Uani 1 1 d . . .
C97 C 0.7155(4) 0.6931(5) 0.7358(3) 0.037(2) Uani 1 1 d . . .
C105 C 0.6809(4) 0.5774(6) 0.6109(4) 0.045(2) Uani 1 1 d . . .
H10A H 0.6592 0.5989 0.5774 0.054 Uiso 1 1 calc R A .
H10B H 0.6981 0.6230 0.6327 0.054 Uiso 1 1 calc R . .
C106 C 0.7287(4) 0.5215(6) 0.6018(4) 0.050(3) Uani 1 1 d . A .
H10C H 0.7313 0.5294 0.5661 0.060 Uiso 1 1 calc R . .
H10D H 0.7176 0.4654 0.6048 0.060 Uiso 1 1 calc R . .
C74 C 0.9495(5) 0.4744(7) 0.7530(5) 0.058(3) Uani 1 1 d . . .
H74 H 0.9176 0.4690 0.7248 0.069 Uiso 1 1 calc R . .
C102 C 0.6648(4) 0.7302(6) 0.7341(4) 0.054(3) Uani 1 1 d . A .
H102 H 0.6384 0.7031 0.7477 0.064 Uiso 1 1 calc R . .
C85 C 0.5724(4) 0.3625(6) 0.7499(3) 0.037(2) Uani 1 1 d . . .
C31 C 0.7052(4) 0.2119(6) 0.9131(4) 0.045(2) Uani 1 1 d . . .
C55 C 0.6564(4) 0.6645(7) 0.9290(4) 0.051(3) Uani 1 1 d D . .
C91 C 0.7853(4) 0.4497(6) 0.9428(4) 0.041(2) Uani 1 1 d . . .
C29 C 0.6087(5) 0.0425(7) 0.7942(5) 0.069(4) Uani 1 1 d . . .
H29 H 0.5816 0.0131 0.8055 0.082 Uiso 1 1 calc R A .
C89 C 0.5443(5) 0.2371(8) 0.7024(5) 0.072(3) Uani 1 1 d D . .
H89 H 0.5543 0.1878 0.6901 0.086 Uiso 1 1 calc R A .
C61 C 0.7824(4) 0.7826(6) 0.9010(4) 0.051(3) Uani 1 1 d . . .
C90 C 0.5848(4) 0.2880(6) 0.7311(4) 0.048(3) Uani 1 1 d . A .
H90 H 0.6227 0.2719 0.7384 0.058 Uiso 1 1 calc R . .
C104 C 0.8407(4) 0.2343(6) 0.9022(4) 0.050(3) Uani 1 1 d . A .
H10E H 0.8658 0.1943 0.9234 0.060 Uiso 1 1 calc R . .
H10F H 0.8225 0.2637 0.9252 0.060 Uiso 1 1 calc R . .
C101 C 0.6520(5) 0.8062(7) 0.7131(5) 0.069(3) Uani 1 1 d D . .
H101 H 0.6170 0.8299 0.7116 0.083 Uiso 1 1 calc R A .
C5 C 0.5301(5) 0.7272(7) 0.6208(5) 0.073(4) Uani 1 1 d . . .
H5 H 0.5232 0.7731 0.5995 0.088 Uiso 1 1 calc R A .
C79 C 0.7515(4) 0.3031(6) 0.7077(4) 0.040(2) Uani 1 1 d . . .
C86 C 0.5162(4) 0.3865(7) 0.7386(4) 0.054(3) Uani 1 1 d . A .
H86 H 0.5060 0.4364 0.7499 0.065 Uiso 1 1 calc R . .
C30 C 0.6405(4) 0.1019(7) 0.8259(4) 0.057(3) Uani 1 1 d . A .
H30 H 0.6342 0.1120 0.8585 0.068 Uiso 1 1 calc R . .
C100 C 0.6924(7) 0.8477(8) 0.6939(6) 0.095(5) Uani 1 1 d D A .
H100 H 0.6851 0.9000 0.6805 0.114 Uiso 1 1 calc R . .
C80 C 0.7023(5) 0.2900(7) 0.6685(4) 0.058(3) Uani 1 1 d . A .
H80 H 0.6730 0.3280 0.6624 0.069 Uiso 1 1 calc R . .
C103 C 0.7943(4) 0.1890(6) 0.8610(4) 0.053(3) Uani 1 1 d . . .
H10G H 0.7945 0.1325 0.8715 0.063 Uiso 1 1 calc R A .
H10H H 0.8044 0.1904 0.8278 0.063 Uiso 1 1 calc R . .
C13 C 0.8235(3) 0.6364(4) 0.6294(3) 0.052(3) Uani 1 1 d G A .
C14 C 0.8715(3) 0.6683(5) 0.6644(3) 0.080(4) Uani 1 1 d G . .
H14 H 0.8895 0.6394 0.6944 0.096 Uiso 1 1 calc R A .
C15 C 0.8925(3) 0.7435(6) 0.6546(4) 0.110(6) Uani 1 1 d G A .
H15 H 0.9246 0.7649 0.6780 0.132 Uiso 1 1 calc R . .
C16 C 0.8656(4) 0.7867(4) 0.6097(4) 0.104(5) Uani 1 1 d G . .
H16 H 0.8797 0.8370 0.6031 0.125 Uiso 1 1 calc R A .
C17 C 0.8177(4) 0.7548(5) 0.5747(3) 0.089(4) Uani 1 1 d G A .
H17 H 0.7997 0.7837 0.5447 0.107 Uiso 1 1 calc R . .
C18 C 0.7966(3) 0.6796(5) 0.5845(3) 0.067(3) Uani 1 1 d G . .
H18 H 0.7645 0.6582 0.5611 0.081 Uiso 1 1 calc R A .
C3 C 0.5123(5) 0.6508(8) 0.6901(5) 0.073(4) Uani 1 1 d . . .
H3 H 0.4932 0.6438 0.7160 0.087 Uiso 1 1 calc R A .
C4 C 0.5013(5) 0.7169(8) 0.6585(6) 0.069(4) Uani 1 1 d . A .
H4 H 0.4745 0.7550 0.6622 0.083 Uiso 1 1 calc R . .
C32 C 0.6557(5) 0.2493(7) 0.9186(5) 0.064(3) Uani 1 1 d . A .
H32 H 0.6341 0.2814 0.8917 0.077 Uiso 1 1 calc R . .
C82 C 0.7392(9) 0.1645(9) 0.6462(7) 0.103(6) Uani 1 1 d . A .
H82 H 0.7347 0.1179 0.6256 0.124 Uiso 1 1 calc R . .
C26 C 0.6898(5) 0.1276(7) 0.7628(5) 0.063(3) Uani 1 1 d . A .
H26 H 0.7181 0.1549 0.7519 0.076 Uiso 1 1 calc R . .
C2 C 0.5522(4) 0.5930(6) 0.6840(4) 0.055(3) Uani 1 1 d . A .
H2 H 0.5590 0.5476 0.7057 0.066 Uiso 1 1 calc R . .
C27 C 0.6579(6) 0.0697(7) 0.7304(5) 0.075(4) Uani 1 1 d . . .
H27 H 0.6642 0.0594 0.6977 0.090 Uiso 1 1 calc R A .
C36 C 0.7372(5) 0.1669(8) 0.9530(5) 0.073(4) Uani 1 1 d . A .
H36 H 0.7699 0.1413 0.9494 0.087 Uiso 1 1 calc R . .
C75 C 1.0009(6) 0.4500(8) 0.7470(6) 0.077(4) Uani 1 1 d . . .
H75 H 1.0035 0.4278 0.7154 0.092 Uiso 1 1 calc R A .
C6 C 0.5697(5) 0.6696(7) 0.6140(4) 0.060(3) Uani 1 1 d . A .
H6 H 0.5881 0.6765 0.5876 0.072 Uiso 1 1 calc R . .
C84 C 0.7948(5) 0.2468(7) 0.7143(4) 0.059(3) Uani 1 1 d . A .
H84 H 0.8289 0.2563 0.7394 0.071 Uiso 1 1 calc R . .
C28 C 0.6175(5) 0.0276(7) 0.7461(5) 0.070(4) Uani 1 1 d . A .
H28 H 0.5958 -0.0114 0.7242 0.084 Uiso 1 1 calc R . .
C8 C 0.5915(3) 0.4591(4) 0.5907(2) 0.041(2) Uani 1 1 d G . .
C9 C 0.5860(3) 0.4712(4) 0.5375(3) 0.061(3) Uani 1 1 d G A .
H9 H 0.6051 0.5139 0.5265 0.073 Uiso 1 1 calc R . .
C10 C 0.5520(4) 0.4196(5) 0.5007(2) 0.072(4) Uani 1 1 d G A .
H10 H 0.5483 0.4278 0.4651 0.086 Uiso 1 1 calc R . .
C11 C 0.5234(3) 0.3558(5) 0.5170(3) 0.087(4) Uani 1 1 d G A .
H11 H 0.5006 0.3213 0.4924 0.105 Uiso 1 1 calc R . .
C12 C 0.5289(3) 0.3436(4) 0.5702(3) 0.089(4) Uani 1 1 d G A .
H12 H 0.5098 0.3009 0.5811 0.106 Uiso 1 1 calc R . .
C7 C 0.5629(3) 0.3952(5) 0.6070(2) 0.064(3) Uani 1 1 d G A .
H7 H 0.5666 0.3871 0.6426 0.077 Uiso 1 1 calc R . .
C92 C 0.7560(6) 0.4022(8) 0.9693(5) 0.079(4) Uani 1 1 d . A .
H92 H 0.7244 0.3735 0.9503 0.095 Uiso 1 1 calc R . .
C98 C 0.7555(5) 0.7347(7) 0.7163(5) 0.063(3) Uani 1 1 d . A .
H98 H 0.7906 0.7114 0.7178 0.076 Uiso 1 1 calc R . .
C96 C 0.8314(5) 0.4933(8) 0.9726(4) 0.081(4) Uani 1 1 d . A .
H96 H 0.8521 0.5267 0.9560 0.097 Uiso 1 1 calc R . .
C81 C 0.6967(7) 0.2205(9) 0.6384(4) 0.080(4) Uani 1 1 d . . .
H81 H 0.6633 0.2117 0.6123 0.096 Uiso 1 1 calc R A .
C34 C 0.6726(10) 0.1946(14) 1.0046(7) 0.128(9) Uani 1 1 d . A .
H34 H 0.6620 0.1893 1.0358 0.154 Uiso 1 1 calc R . .
C58 C 0.6630(7) 0.7089(12) 1.0325(6) 0.104(6) Uani 1 1 d . A .
H58 H 0.6639 0.7229 1.0668 0.125 Uiso 1 1 calc R . .
C62 C 0.7450(5) 0.8128(7) 0.8577(5) 0.077(4) Uani 1 1 d . A .
H62 H 0.7349 0.7815 0.8273 0.093 Uiso 1 1 calc R . .
C88 C 0.4874(6) 0.2608(8) 0.6918(5) 0.080(4) Uani 1 1 d D A .
H88 H 0.4588 0.2269 0.6728 0.096 Uiso 1 1 calc R . .
C78 C 0.9911(5) 0.5153(9) 0.8382(6) 0.089(4) Uani 1 1 d . . .
H78 H 0.9890 0.5378 0.8699 0.107 Uiso 1 1 calc R . .
C83 C 0.7887(7) 0.1768(8) 0.6845(6) 0.086(4) Uani 1 1 d . . .
H83 H 0.8178 0.1385 0.6904 0.103 Uiso 1 1 calc R A .
C76 C 1.0473(6) 0.4582(11) 0.7869(8) 0.101(5) Uani 1 1 d . . .
H76 H 1.0823 0.4407 0.7833 0.121 Uiso 1 1 calc R . .
C56 C 0.6325(6) 0.7366(9) 0.9395(5) 0.088(4) Uani 1 1 d . A .
H56 H 0.6135 0.7702 0.9122 0.106 Uiso 1 1 calc R . .
C60 C 0.6854(5) 0.6162(8) 0.9716(5) 0.078(4) Uani 1 1 d D A .
H60 H 0.7032 0.5685 0.9657 0.094 Uiso 1 1 calc R . .
C95 C 0.8467(8) 0.4873(10) 1.0272(5) 0.113(6) Uani 1 1 d . . .
H95 H 0.8769 0.5177 1.0471 0.136 Uiso 1 1 calc R A .
C66 C 0.7979(7) 0.8315(8) 0.9444(5) 0.098(5) Uani 1 1 d . A .
H66 H 0.8244 0.8128 0.9743 0.117 Uiso 1 1 calc R . .
C59 C 0.6870(7) 0.6403(10) 1.0224(5) 0.095(5) Uani 1 1 d . . .
H59 H 0.7055 0.6073 1.0503 0.113 Uiso 1 1 calc R A .
C35 C 0.7206(8) 0.1593(12) 0.9998(6) 0.118(7) Uani 1 1 d . . .
H35 H 0.7430 0.1297 1.0277 0.142 Uiso 1 1 calc R A .
C33 C 0.6388(8) 0.2385(11) 0.9641(7) 0.107(6) Uani 1 1 d . . .
H33 H 0.6048 0.2607 0.9672 0.128 Uiso 1 1 calc R A .
C37 C 0.9198(3) 0.2448(4) 0.8370(3) 0.053(3) Uani 1 1 d G A .
C38 C 0.9325(3) 0.2818(4) 0.7942(3) 0.063(3) Uani 1 1 d G . .
H38 H 0.9232 0.3360 0.7867 0.076 Uiso 1 1 calc R A .
C39 C 0.9592(4) 0.2376(6) 0.7626(3) 0.080(4) Uani 1 1 d G A .
H39 H 0.9677 0.2623 0.7339 0.096 Uiso 1 1 calc R . .
C40 C 0.9731(4) 0.1564(6) 0.7738(4) 0.108(6) Uani 1 1 d G . .
H40 H 0.9909 0.1269 0.7527 0.130 Uiso 1 1 calc R A .
C41 C 0.9603(5) 0.1195(4) 0.8167(5) 0.141(8) Uani 1 1 d G A .
H41 H 0.9696 0.0652 0.8242 0.169 Uiso 1 1 calc R . .
C42 C 0.9337(4) 0.1637(5) 0.8483(4) 0.118(6) Uani 1 1 d G . .
H42 H 0.9252 0.1390 0.8770 0.142 Uiso 1 1 calc R A .
C77 C 1.0434(6) 0.4915(12) 0.8319(8) 0.128(7) Uani 1 1 d . . .
H77 H 1.0760 0.4988 0.8592 0.154 Uiso 1 1 calc R A .
C65 C 0.7747(9) 0.9083(10) 0.9446(7) 0.123(6) Uani 1 1 d . . .
H65 H 0.7857 0.9410 0.9742 0.148 Uiso 1 1 calc R A .
C64 C 0.7345(8) 0.9364(10) 0.8997(8) 0.113(6) Uani 1 1 d . A .
H64 H 0.7173 0.9870 0.8993 0.135 Uiso 1 1 calc R . .
C99 C 0.7422(8) 0.8111(9) 0.6950(6) 0.100(5) Uani 1 1 d . . .
H99 H 0.7684 0.8380 0.6809 0.120 Uiso 1 1 calc R A .
C93 C 0.7716(8) 0.3957(10) 1.0231(6) 0.123(7) Uani 1 1 d . . .
H93 H 0.7504 0.3630 1.0396 0.148 Uiso 1 1 calc R A .
C63 C 0.7219(7) 0.8882(9) 0.8577(7) 0.111(6) Uani 1 1 d . . .
H63 H 0.6963 0.9068 0.8272 0.134 Uiso 1 1 calc R A .
C94 C 0.8166(7) 0.4355(12) 1.0518(5) 0.111(6) Uani 1 1 d . A .
H94 H 0.8279 0.4288 1.0880 0.133 Uiso 1 1 calc R . .
C22A C 0.877(4) 0.3294(17) 0.5595(15) 0.132(5) Uani 0.20(4) 1 d PD A 1
H22A H 0.8779 0.2873 0.5364 0.159 Uiso 0.20(4) 1 calc PR A 1
C87 C 0.4746(5) 0.3325(9) 0.7092(5) 0.074(4) Uani 1 1 d . . .
H87 H 0.4366 0.3477 0.7016 0.088 Uiso 1 1 calc R A .
C57 C 0.6371(7) 0.7587(12) 0.9918(7) 0.118(7) Uani 1 1 d . . .
H57 H 0.6223 0.8082 0.9989 0.142 Uiso 1 1 calc R A .
C43 C 0.9407(4) 0.3271(7) 0.9373(4) 0.053 Uani 0.613(11) 1 d PG A 1
C44 C 0.9973(5) 0.3293(10) 0.9359(5) 0.086(5) Uani 0.613(11) 1 d PG A 1
H44 H 1.0068 0.3198 0.9046 0.104 Uiso 0.613(11) 1 calc PR A 1
C45 C 1.0396(4) 0.3458(11) 0.9814(6) 0.101(7) Uani 0.613(11) 1 d PG A 1
H45 H 1.0775 0.3473 0.9805 0.122 Uiso 0.613(11) 1 calc PR A 1
C46 C 1.0255(5) 0.3600(10) 1.0283(5) 0.089(8) Uani 0.613(11) 1 d PG A 1
H46 H 1.0538 0.3710 1.0587 0.106 Uiso 0.613(11) 1 calc PR A 1
C47 C 0.9689(6) 0.3577(10) 1.0296(4) 0.088(6) Uani 0.613(11) 1 d PG A 1
H47 H 0.9594 0.3672 1.0610 0.106 Uiso 0.613(11) 1 calc PR A 1
C48 C 0.9265(4) 0.3413(9) 0.9841(6) 0.093(8) Uani 0.613(11) 1 d PG A 1
H48 H 0.8887 0.3398 0.9851 0.111 Uiso 0.613(11) 1 calc PR A 1
C43A C 1.0252(11) 0.2847(17) 0.9995(12) 0.128(8) Uani 0.387(11) 1 d PG A 2
H43A H 1.0494 0.2443 1.0171 0.153 Uiso 0.387(11) 1 calc PR A 2
C44A C 0.9784(12) 0.2643(15) 0.9586(12) 0.128(8) Uani 0.387(11) 1 d PG A 2
H44A H 0.9714 0.2102 0.9489 0.153 Uiso 0.387(11) 1 calc PR A 2
C45A C 0.9422(10) 0.3247(19) 0.9322(10) 0.128(8) Uani 0.387(11) 1 d PG A 2
C46A C 0.9527(11) 0.4056(17) 0.9467(11) 0.128(8) Uani 0.387(11) 1 d PG A 2
H46A H 0.9285 0.4461 0.9290 0.153 Uiso 0.387(11) 1 calc PR A 2
C47A C 0.9995(12) 0.4261(15) 0.9875(12) 0.128(8) Uani 0.387(11) 1 d PG A 2
H47A H 1.0065 0.4802 0.9972 0.153 Uiso 0.387(11) 1 calc PR A 2
C48A C 1.0357(11) 0.3656(19) 1.0139(11) 0.128(8) Uani 0.387(11) 1 d PG A 2
H48A H 1.0670 0.3793 1.0413 0.153 Uiso 0.387(11) 1 calc PR A 2
C49 C 0.4868(4) 0.5012(5) 0.9078(4) 0.080(4) Uani 1 1 d GD . .
C50 C 0.4318(4) 0.4779(6) 0.9069(4) 0.116(5) Uani 1 1 d G A .
H50 H 0.4157 0.4324 0.8878 0.139 Uiso 1 1 calc R . .
C51 C 0.4007(3) 0.5225(8) 0.9344(5) 0.129(6) Uani 1 1 d G A .
H51 H 0.3639 0.5069 0.9338 0.154 Uiso 1 1 calc R . .
C52 C 0.4248(4) 0.5905(7) 0.9630(4) 0.125(5) Uani 1 1 d G A .
H52 H 0.4040 0.6204 0.9814 0.149 Uiso 1 1 calc R . .
C53 C 0.4798(5) 0.6139(5) 0.9640(4) 0.098 Uani 1 1 d G A .
H53 H 0.4959 0.6594 0.9831 0.117 Uiso 1 1 calc R . .
C54 C 0.5108(3) 0.5692(6) 0.9364(4) 0.115(6) Uani 1 1 d G A .
H54 H 0.5477 0.5849 0.9371 0.138 Uiso 1 1 calc R . .
C19 C 0.8414(4) 0.4651(5) 0.6197(4) 0.060(3) Uani 1 1 d GD A .
C20 C 0.8385(4) 0.3830(5) 0.6312(4) 0.076(4) Uani 1 1 d G . .
H20 H 0.8169 0.3661 0.6536 0.091 Uiso 1 1 calc R A .
C21 C 0.8677(5) 0.3263(5) 0.6094(5) 0.102(5) Uani 1 1 d GD A .
H21 H 0.8829 0.2819 0.6301 0.123 Uiso 1 1 calc RD B 1
C22 C 0.8999(8) 0.3515(8) 0.5760(7) 0.132(5) Uani 0.80(4) 1 d PG A 2
H22 H 0.9195 0.3135 0.5614 0.159 Uiso 0.80(4) 1 calc PRD A 2
C23 C 0.9029(10) 0.4336(9) 0.5644(9) 0.132(5) Uani 0.50 1 d PG A 2
H23 H 0.9244 0.4505 0.5421 0.159 Uiso 0.50 1 calc PR A 2
C24 C 0.8736(8) 0.4904(7) 0.5863(7) 0.132(5) Uani 0.50 1 d PG A 2
H24 H 0.8755 0.5452 0.5785 0.159 Uiso 0.50 1 calc PR A 2
C24A C 0.8621(17) 0.4784(13) 0.5761(11) 0.132(5) Uani 0.50 1 d PD A 1
H24A H 0.8622 0.5303 0.5623 0.159 Uiso 0.50 1 calc PR A 1
C23A C 0.8828(14) 0.4126(15) 0.5537(11) 0.132(5) Uani 0.50 1 d PD A 1
H23A H 0.9044 0.4266 0.5309 0.159 Uiso 0.50 1 calc PR A 1
S5 S 0.9197(14) 0.7703(15) 0.8085(11) 0.117(5) Uani 0.25 1 d PRD A 1
C67 C 0.9171(17) 0.8470(15) 0.8529(11) 0.092(5) Uani 0.25 1 d PGDU A 1
C68 C 0.8786(17) 0.9033(19) 0.8244(11) 0.092(5) Uani 0.25 1 d PGU A 1
H68 H 0.8628 0.8955 0.7887 0.111 Uiso 0.25 1 calc PR A 1
C69 C 0.8640(19) 0.971(2) 0.8493(16) 0.092(5) Uani 0.25 1 d PGU A 1
H69 H 0.8383 1.0089 0.8302 0.111 Uiso 0.25 1 calc PR A 1
C70 C 0.888(2) 0.9828(18) 0.9027(16) 0.092(5) Uani 0.25 1 d PGU A 1
H70 H 0.8779 1.0283 0.9193 0.111 Uiso 0.25 1 calc PR A 1
C71 C 0.926(2) 0.927(2) 0.9312(11) 0.092(5) Uani 0.25 1 d PGU A 1
H71 H 0.9420 0.9343 0.9669 0.111 Uiso 0.25 1 calc PR A 1
C72 C 0.9408(18) 0.8586(19) 0.9063(11) 0.092(5) Uani 0.25 1 d PGU A 1
H72 H 0.9665 0.8209 0.9254 0.111 Uiso 0.25 1 calc PR A 1
S5A S 0.927(3) 0.761(2) 0.8105(17) 0.117(5) Uani 0.25 1 d PRD A 2
C67A C 0.9206(16) 0.8481(14) 0.8467(13) 0.092(5) Uani 0.25 1 d PGU A 2
C68A C 0.8692(15) 0.8896(17) 0.8344(14) 0.092(5) Uani 0.25 1 d PGU A 2
H68A H 0.8393 0.8717 0.8070 0.111 Uiso 0.25 1 calc PR A 2
C69A C 0.8623(16) 0.9578(19) 0.8632(16) 0.092(5) Uani 0.25 1 d PGU A 2
H69A H 0.8278 0.9855 0.8550 0.111 Uiso 0.25 1 calc PR A 2
C70A C 0.9069(19) 0.9846(18) 0.9042(15) 0.092(5) Uani 0.25 1 d PGU A 2
H70A H 0.9023 1.0302 0.9234 0.111 Uiso 0.25 1 calc PR A 2
C71A C 0.9584(17) 0.943(2) 0.9165(15) 0.092(5) Uani 0.25 1 d PGU A 2
H71A H 0.9882 0.9611 0.9439 0.111 Uiso 0.25 1 calc PR A 2
C72A C 0.9652(14) 0.875(2) 0.8877(15) 0.092(5) Uani 0.25 1 d PGU A 2
H72A H 0.9997 0.8472 0.8959 0.111 Uiso 0.25 1 calc PR A 2
S5B S 0.935(2) 0.754(2) 0.820(2) 0.117(5) Uani 0.25 1 d PRD A 3
C67B C 0.907(2) 0.8449(17) 0.8241(13) 0.092(5) Uani 0.25 1 d PGD A 3
C68B C 0.934(2) 0.868(2) 0.8751(15) 0.092(5) Uani 0.25 1 d PG A 3
H68B H 0.9650 0.8383 0.8943 0.111 Uiso 0.25 1 calc PR A 3
C69B C 0.915(3) 0.935(3) 0.897(2) 0.26(3) Uani 0.25 1 d PG A 3
H69B H 0.9331 0.9504 0.9316 0.312 Uiso 0.25 1 calc PR A 3
C70B C 0.868(3) 0.979(3) 0.869(3) 0.26(3) Uani 0.25 1 d PG A 3
H70B H 0.8556 1.0241 0.8838 0.312 Uiso 0.25 1 calc PR A 3
C71B C 0.841(2) 0.956(3) 0.818(3) 0.26(3) Uani 0.25 1 d PG A 3
H71B H 0.8100 0.9857 0.7986 0.312 Uiso 0.25 1 calc PR A 3
C72B C 0.860(2) 0.889(3) 0.795(2) 0.26(3) Uani 0.25 1 d PG A 3
H72B H 0.8419 0.8736 0.7613 0.312 Uiso 0.25 1 calc PR A 3
S5C S 0.917(3) 0.774(3) 0.8019(18) 0.117(5) Uani 0.25 1 d PRD A 4
C67C C 0.920(3) 0.837(4) 0.854(3) 0.26(3) Uani 0.25 1 d PGD A 4
C68C C 0.893(3) 0.911(5) 0.838(2) 0.26(3) Uani 0.25 1 d PG A 4
H68C H 0.8711 0.9178 0.8036 0.312 Uiso 0.25 1 calc PR A 4
C69C C 0.898(3) 0.975(3) 0.874(3) 0.26(3) Uani 0.25 1 d PG A 4
H69C H 0.8805 1.0239 0.8631 0.312 Uiso 0.25 1 calc PR A 4
C70C C 0.931(3) 0.964(4) 0.925(3) 0.26(3) Uani 0.25 1 d PG A 4
H70C H 0.9345 1.0069 0.9489 0.312 Uiso 0.25 1 calc PR A 4
C71C C 0.958(3) 0.890(5) 0.941(2) 0.26(3) Uani 0.25 1 d PG A 4
H71C H 0.9792 0.8837 0.9752 0.312 Uiso 0.25 1 calc PR A 4
C72C C 0.952(3) 0.827(3) 0.905(3) 0.26(3) Uani 0.25 1 d PG A 4
H72C H 0.9698 0.7775 0.9158 0.312 Uiso 0.25 1 calc PR A 4

loop_
_atom_site_aniso_label
_atom_site_aniso_U_11
_atom_site_aniso_U_22
_atom_site_aniso_U_33
_atom_site_aniso_U_23
_atom_site_aniso_U_13
_atom_site_aniso_U_12
Hg1 0.0565(3) 0.0605(3) 0.0667(3) -0.0141(2) 0.0213(2) -0.0064(2)
Hg2 0.0691(3) 0.0689(4) 0.0828(4) -0.0028(3) 0.0233(3) -0.0019(3)
Cu1 0.0445(7) 0.0460(7) 0.0335(7) 0.0021(6) 0.0007(5) -0.0001(6)
Cu2 0.0464(7) 0.0344(7) 0.0410(7) 0.0004(5) 0.0004(6) -0.0023(5)
Cu3 0.0840(9) 0.0407(7) 0.0336(7) 0.0003(6) 0.0170(7) 0.0247(7)
Cu4 0.0489(7) 0.0612(9) 0.0385(7) 0.0070(6) 0.0148(6) 0.0101(6)
Cu5 0.0558(8) 0.0576(9) 0.0608(9) 0.0182(7) 0.0243(7) 0.0229(7)
S4 0.0367(13) 0.0465(15) 0.0438(15) 0.0019(12) 0.0108(11) 0.0012(11)
S3 0.0375(12) 0.0300(12) 0.0278(13) 0.0007(10) 0.0043(10) 0.0012(10)
S2 0.0292(12) 0.0394(14) 0.0389(14) -0.0035(11) 0.0078(10) -0.0012(10)
S1 0.0381(12) 0.0332(13) 0.0348(13) 0.0006(10) 0.0078(10) 0.0053(10)
P4 0.0334(12) 0.0408(15) 0.0313(14) -0.0008(11) 0.0044(10) 0.0047(11)
S8 0.0373(12) 0.0391(14) 0.0298(13) -0.0005(10) 0.0076(10) 0.0031(10)
S9 0.0481(15) 0.0517(17) 0.0634(19) 0.0032(14) 0.0096(14) 0.0007(13)
P1 0.0376(13) 0.0313(14) 0.0413(15) 0.0000(11) 0.0089(11) -0.0040(11)
S6 0.0418(14) 0.0517(16) 0.0540(17) -0.0143(13) 0.0153(13) 0.0033(12)
P2 0.0330(13) 0.0460(17) 0.0549(18) 0.0090(13) 0.0098(12) 0.0066(12)
P3 0.0364(14) 0.0585(18) 0.0394(16) 0.0033(13) 0.0134(12) 0.0021(12)
S7 0.042(10) 0.068(18) 0.065(15) -0.010(12) 0.007(10) -0.029(9)
S7A 0.144(9) 0.088(7) 0.161(10) -0.068(8) 0.113(8) -0.058(6)
C25 0.047(6) 0.025(5) 0.045(6) 0.000(4) 0.011(5) 0.001(4)
C73 0.035(5) 0.051(6) 0.045(6) 0.009(5) 0.013(5) 0.003(4)
C1 0.034(5) 0.046(6) 0.037(6) -0.006(5) 0.004(4) 0.008(4)
C97 0.055(6) 0.026(5) 0.029(5) 0.001(4) 0.008(5) 0.000(4)
C105 0.048(6) 0.044(6) 0.042(6) -0.008(5) 0.009(5) -0.002(5)
C106 0.045(6) 0.059(7) 0.045(6) -0.004(5) 0.012(5) 0.006(5)
C74 0.048(6) 0.065(8) 0.069(8) -0.006(6) 0.030(6) -0.007(6)
C102 0.053(6) 0.046(7) 0.054(7) -0.005(5) 0.000(5) 0.008(5)
C85 0.032(5) 0.041(6) 0.036(6) -0.002(4) 0.007(4) -0.007(4)
C31 0.040(6) 0.044(6) 0.051(7) -0.009(5) 0.010(5) -0.014(5)
C55 0.032(5) 0.059(7) 0.064(8) -0.021(6) 0.016(5) 0.002(5)
C91 0.043(5) 0.048(6) 0.026(5) -0.001(4) -0.003(4) -0.006(5)
C29 0.067(8) 0.053(8) 0.088(10) -0.025(7) 0.025(7) -0.026(6)
C89 0.082(9) 0.061(8) 0.060(8) -0.008(6) -0.002(7) -0.016(7)
C61 0.061(7) 0.045(6) 0.046(7) -0.017(5) 0.014(6) -0.004(5)
C90 0.043(6) 0.048(6) 0.049(7) -0.009(5) 0.005(5) -0.008(5)
C104 0.030(5) 0.064(7) 0.054(7) 0.006(6) 0.008(5) 0.005(5)
C101 0.078(8) 0.051(8) 0.067(9) 0.008(6) -0.001(7) 0.029(7)
C5 0.085(9) 0.057(8) 0.067(9) -0.012(7) 0.002(7) 0.026(7)
C79 0.052(6) 0.042(6) 0.029(6) 0.004(4) 0.016(5) 0.002(5)
C86 0.042(6) 0.070(8) 0.047(7) 0.007(6) 0.006(5) 0.011(5)
C30 0.061(7) 0.063(8) 0.049(7) -0.012(6) 0.019(6) -0.009(6)
C100 0.152(15) 0.041(8) 0.088(11) 0.020(7) 0.022(11) 0.020(9)
C80 0.075(8) 0.058(7) 0.042(7) -0.003(6) 0.020(6) -0.004(6)
C103 0.041(6) 0.051(7) 0.064(8) 0.001(6) 0.012(5) 0.000(5)
C13 0.041(6) 0.062(7) 0.057(7) 0.006(6) 0.021(5) 0.004(5)
C14 0.049(7) 0.088(10) 0.091(10) 0.028(8) -0.004(7) -0.014(7)
C15 0.077(10) 0.108(13) 0.136(15) 0.017(11) 0.010(10) -0.048(9)
C16 0.094(11) 0.094(12) 0.117(14) 0.039(11) 0.016(10) -0.018(10)
C17 0.097(11) 0.092(11) 0.085(11) 0.038(9) 0.035(9) 0.014(9)
C18 0.055(7) 0.075(9) 0.071(9) 0.014(7) 0.016(6) -0.001(6)
C3 0.057(7) 0.077(10) 0.091(10) -0.016(8) 0.032(7) -0.001(7)
C4 0.048(7) 0.068(9) 0.090(10) -0.024(8) 0.016(7) 0.014(6)
C32 0.065(8) 0.067(8) 0.066(8) -0.014(6) 0.026(7) -0.022(6)
C82 0.177(18) 0.070(11) 0.085(12) -0.033(9) 0.074(13) -0.013(12)
C26 0.072(8) 0.051(7) 0.073(9) -0.011(6) 0.032(7) -0.006(6)
C2 0.059(7) 0.044(7) 0.067(8) 0.003(6) 0.023(6) 0.001(5)
C27 0.100(10) 0.056(8) 0.069(9) -0.022(7) 0.021(8) -0.023(7)
C36 0.068(8) 0.079(9) 0.067(9) 0.022(7) 0.011(7) -0.022(7)
C75 0.080(9) 0.072(9) 0.091(11) 0.011(8) 0.047(9) 0.012(7)
C6 0.062(7) 0.064(8) 0.055(7) 0.002(6) 0.015(6) 0.029(6)
C84 0.066(7) 0.055(7) 0.064(8) 0.003(6) 0.033(6) 0.004(6)
C28 0.067(8) 0.046(7) 0.082(10) -0.026(7) -0.004(7) -0.007(6)
C8 0.029(5) 0.061(7) 0.028(5) 0.001(5) -0.002(4) 0.011(5)
C9 0.070(8) 0.064(8) 0.046(7) -0.004(6) 0.010(6) -0.001(6)
C10 0.096(10) 0.074(9) 0.041(7) -0.014(7) 0.010(7) -0.006(8)
C11 0.094(10) 0.086(11) 0.063(10) -0.034(8) -0.012(8) -0.004(8)
C12 0.089(10) 0.098(11) 0.066(10) -0.008(8) -0.003(8) -0.044(8)
C7 0.067(7) 0.082(9) 0.036(7) 0.000(6) 0.002(6) -0.015(7)
C92 0.117(11) 0.086(10) 0.047(8) -0.021(7) 0.044(8) -0.050(8)
C98 0.082(8) 0.044(7) 0.070(8) 0.005(6) 0.034(7) -0.005(6)
C96 0.083(9) 0.106(11) 0.037(7) 0.024(7) -0.011(6) -0.031(8)
C81 0.124(12) 0.075(10) 0.033(7) -0.022(7) 0.006(7) -0.013(9)
C34 0.17(2) 0.16(2) 0.072(12) -0.049(13) 0.065(15) -0.109(17)
C58 0.101(12) 0.151(17) 0.063(11) -0.052(11) 0.026(9) 0.000(11)
C62 0.090(9) 0.051(8) 0.066(9) -0.014(6) -0.024(7) 0.017(7)
C88 0.092(11) 0.067(9) 0.065(9) -0.002(7) -0.011(8) -0.045(8)
C78 0.037(7) 0.138(13) 0.080(10) 0.001(9) -0.004(6) 0.014(7)
C83 0.121(13) 0.056(9) 0.097(12) -0.027(8) 0.057(10) 0.006(8)
C76 0.058(9) 0.134(15) 0.113(15) 0.022(12) 0.028(10) 0.029(9)
C56 0.089(10) 0.100(11) 0.066(9) -0.035(8) 0.003(7) 0.021(8)
C60 0.085(9) 0.076(9) 0.078(10) -0.017(8) 0.027(8) 0.006(8)
C95 0.155(15) 0.133(14) 0.032(8) -0.001(8) -0.012(9) -0.046(12)
C66 0.158(15) 0.063(9) 0.060(9) -0.010(7) 0.007(9) 0.010(9)
C59 0.130(13) 0.099(12) 0.055(9) -0.008(8) 0.025(9) 0.003(10)
C35 0.133(15) 0.160(18) 0.056(10) 0.019(10) 0.015(10) -0.081(14)
C33 0.115(14) 0.128(15) 0.106(14) -0.056(12) 0.081(13) -0.049(11)
C37 0.030(5) 0.044(6) 0.083(9) -0.001(6) 0.013(5) 0.008(5)
C38 0.062(7) 0.061(8) 0.076(9) 0.014(7) 0.032(7) 0.011(6)
C39 0.073(9) 0.080(10) 0.106(11) -0.011(8) 0.056(8) -0.007(7)
C40 0.114(12) 0.092(12) 0.148(16) -0.001(11) 0.087(12) 0.020(10)
C41 0.193(19) 0.065(11) 0.21(2) 0.023(12) 0.137(18) 0.041(11)
C42 0.154(15) 0.069(10) 0.166(17) 0.033(10) 0.104(14) 0.048(10)
C77 0.047(9) 0.19(2) 0.121(16) -0.008(14) -0.017(9) 0.009(10)
C65 0.21(2) 0.065(11) 0.098(14) -0.044(10) 0.041(14) 0.000(12)
C64 0.133(15) 0.074(11) 0.123(16) -0.003(11) 0.019(12) 0.047(10)
C99 0.147(15) 0.071(11) 0.093(12) 0.022(9) 0.048(11) -0.007(10)
C93 0.179(18) 0.132(15) 0.060(11) 0.004(10) 0.034(11) -0.077(13)
C63 0.154(15) 0.067(10) 0.093(13) -0.013(9) -0.004(11) 0.034(10)
C94 0.103 0.181(17) 0.033(8) 0.019(10) -0.011(8) -0.043(12)
C22A 0.157(13) 0.131(12) 0.149 0.026(10) 0.110(8) 0.065(11)
C87 0.046(7) 0.094(11) 0.071(9) 0.002(8) -0.004(6) -0.023(7)
C57 0.099(12) 0.146(17) 0.094(13) -0.081(13) -0.003(10) 0.020(11)
C43 0.014 0.014 0.122 0.005 0.000 0.001
C44 0.059(12) 0.145 0.054(13) -0.035(13) 0.012(11) -0.033(13)
C45 0.064(14) 0.130 0.10(2) -0.048(17) 0.004(15) -0.018(15)
C46 0.049(12) 0.100 0.09(2) -0.026(15) -0.025(12) 0.002(12)
C47 0.092(17) 0.110 0.061(15) -0.024(13) 0.015(13) -0.006(14)
C48 0.054(12) 0.16(2) 0.069(16) -0.040(15) 0.019(12) -0.020(14)
C43A 0.088(13) 0.150(19) 0.103(15) 0.021(15) -0.050(9) -0.008(14)
C44A 0.088(13) 0.150(19) 0.103(15) 0.021(15) -0.050(9) -0.008(14)
C45A 0.088(13) 0.150(19) 0.103(15) 0.021(15) -0.050(9) -0.008(14)
C46A 0.088(13) 0.150(19) 0.103(15) 0.021(15) -0.050(9) -0.008(14)
C47A 0.088(13) 0.150(19) 0.103(15) 0.021(15) -0.050(9) -0.008(14)
C48A 0.088(13) 0.150(19) 0.103(15) 0.021(15) -0.050(9) -0.008(14)
C49 0.100(11) 0.074(10) 0.073(9) -0.012(7) 0.036(8) -0.028(8)
C50 0.107(12) 0.122 0.131(15) -0.007(11) 0.054(12) -0.020(11)
C51 0.121(14) 0.145 0.136(17) 0.011(14) 0.062(13) 0.032(12)
C52 0.150 0.124(15) 0.124(15) 0.019(12) 0.079(11) 0.068(12)
C53 0.130 0.078 0.130 -0.004 0.113 0.026
C54 0.134(14) 0.094(12) 0.137(16) -0.011(11) 0.069(13) -0.021(11)
C19 0.053(7) 0.086(9) 0.048(7) 0.011(6) 0.027(6) 0.013(6)
C20 0.075(9) 0.069(9) 0.096(11) -0.012(8) 0.047(8) -0.006(7)
C21 0.107(12) 0.087(11) 0.114(13) -0.016(9) 0.030(10) 0.025(9)
C22 0.157(13) 0.131(12) 0.149 0.026(10) 0.110(8) 0.065(11)
C23 0.157(13) 0.131(12) 0.149 0.026(10) 0.110(8) 0.065(11)
C24 0.157(13) 0.131(12) 0.149 0.026(10) 0.110(8) 0.065(11)
C24A 0.157(13) 0.131(12) 0.149 0.026(10) 0.110(8) 0.065(11)
C23A 0.157(13) 0.131(12) 0.149 0.026(10) 0.110(8) 0.065(11)
S5 0.140(14) 0.078(7) 0.172(12) 0.003(7) 0.107(10) -0.007(5)
C67 0.113(13) 0.068(9) 0.112(14) -0.001(9) 0.058(11) -0.017(8)
C68 0.113(13) 0.068(9) 0.112(14) -0.001(9) 0.058(11) -0.017(8)
C69 0.113(13) 0.068(9) 0.112(14) -0.001(9) 0.058(11) -0.017(8)
C70 0.113(13) 0.068(9) 0.112(14) -0.001(9) 0.058(11) -0.017(8)
C71 0.113(13) 0.068(9) 0.112(14) -0.001(9) 0.058(11) -0.017(8)
C72 0.113(13) 0.068(9) 0.112(14) -0.001(9) 0.058(11) -0.017(8)
S5A 0.140(14) 0.078(7) 0.172(12) 0.003(7) 0.107(10) -0.007(5)
C67A 0.113(13) 0.068(9) 0.112(14) -0.001(9) 0.058(11) -0.017(8)
C68A 0.113(13) 0.068(9) 0.112(14) -0.001(9) 0.058(11) -0.017(8)
C69A 0.113(13) 0.068(9) 0.112(14) -0.001(9) 0.058(11) -0.017(8)
C70A 0.113(13) 0.068(9) 0.112(14) -0.001(9) 0.058(11) -0.017(8)
C71A 0.113(13) 0.068(9) 0.112(14) -0.001(9) 0.058(11) -0.017(8)
C72A 0.113(13) 0.068(9) 0.112(14) -0.001(9) 0.058(11) -0.017(8)
S5B 0.140(14) 0.078(7) 0.172(12) 0.003(7) 0.107(10) -0.007(5)
C67B 0.113(13) 0.068(9) 0.112(14) -0.001(9) 0.058(11) -0.017(8)
C68B 0.113(13) 0.068(9) 0.112(14) -0.001(9) 0.058(11) -0.017(8)
C69B 0.13(4) 0.10(2) 0.57(11) -0.07(4) 0.12(5) -0.03(2)
C70B 0.13(4) 0.10(2) 0.57(11) -0.07(4) 0.12(5) -0.03(2)
C71B 0.13(4) 0.10(2) 0.57(11) -0.07(4) 0.12(5) -0.03(2)
C72B 0.13(4) 0.10(2) 0.57(11) -0.07(4) 0.12(5) -0.03(2)
S5C 0.140(14) 0.078(7) 0.172(12) 0.003(7) 0.107(10) -0.007(5)
C67C 0.13(4) 0.10(2) 0.57(11) -0.07(4) 0.12(5) -0.03(2)
C68C 0.13(4) 0.10(2) 0.57(11) -0.07(4) 0.12(5) -0.03(2)
C69C 0.13(4) 0.10(2) 0.57(11) -0.07(4) 0.12(5) -0.03(2)
C70C 0.13(4) 0.10(2) 0.57(11) -0.07(4) 0.12(5) -0.03(2)
C71C 0.13(4) 0.10(2) 0.57(11) -0.07(4) 0.12(5) -0.03(2)
C72C 0.13(4) 0.10(2) 0.57(11) -0.07(4) 0.12(5) -0.03(2)

loop_
_atom_type_symbol
_atom_type_description
_atom_type_scat_dispersion_real
_atom_type_scat_dispersion_imag
_atom_type_scat_source
C C 0.0033 0.0016 'International Tables Vol C Tables 4.2.6.8 and 6.1.1.4'
H H 0.0000 0.0000 'International Tables Vol C Tables 4.2.6.8 and 6.1.1.4'
O O 0.0106 0.0060 'International Tables Vol C Tables 4.2.6.8 and 6.1.1.4'
S S 0.1246 0.1234 'International Tables Vol C Tables 4.2.6.8 and 6.1.1.4'
Ag Ag -0.8971 1.1015 'International Tables Vol C Tables 4.2.6.8 and 6.1.1.4'
Hg Hg -2.3894 9.2266 'International Tables Vol C Tables 4.2.6.8 and 6.1.1.4'
P P 0.1023 0.0942 'International Tables Vol C Tables 4.2.6.8 and 6.1.1.4'
Cu Cu 0.3201 1.2651 'International Tables Vol C Tables 4.2.6.8 and 6.1.1.4'

loop_
_geom_angle_atom_site_label_1
_geom_angle_atom_site_label_2
_geom_angle_atom_site_label_3
_geom_angle
S7A Hg1 S6 152.11(18)
S7A Hg1 S7 8.0(13)
S6 Hg1 S7 151.5(6)
S7A Hg1 S2 103.35(18)
S6 Hg1 S2 104.54(8)
S7 Hg1 S2 102.9(5)
S5B Hg2 S5A 8(2)
S5B Hg2 S5 12.2(14)
S5A Hg2 S5 5.5(16)
S5B Hg2 S9 136.3(8)
S5A Hg2 S9 137.3(4)
S5 Hg2 S9 134.0(4)
S5B Hg2 S5C 15.3(18)
S5A Hg2 S5C 8(2)
S5 Hg2 S5C 3.5(16)
S9 Hg2 S5C 135.0(5)
S5B Hg2 S4 106.9(6)
S5A Hg2 S4 107.9(5)
S5 Hg2 S4 111.8(4)
S9 Hg2 S4 113.93(9)
S5C Hg2 S4 111.1(5)
P4 Cu1 S1 104.94(10)
P4 Cu1 S8 129.40(10)
S1 Cu1 S8 92.57(9)
P4 Cu1 S2 122.92(9)
S1 Cu1 S2 107.08(9)
S8 Cu1 S2 94.85(9)
P4 Cu1 Cu4 102.37(8)
S1 Cu1 Cu4 50.54(6)
S8 Cu1 Cu4 54.69(6)
S2 Cu1 Cu4 134.39(7)
P1 Cu2 S3 121.54(10)
P1 Cu2 S2 128.18(10)
S3 Cu2 S2 99.73(9)
P1 Cu2 S8 114.47(9)
S3 Cu2 S8 90.29(8)
S2 Cu2 S8 93.35(8)
P1 Cu2 Cu5 103.01(8)
S3 Cu2 Cu5 49.67(6)
S2 Cu2 Cu5 128.31(7)
S8 Cu2 Cu5 54.11(6)
S9 Cu3 S3 111.10(10)
S9 Cu3 S1 119.05(11)
S3 Cu3 S1 99.05(9)
S9 Cu3 S6 108.63(10)
S3 Cu3 S6 113.90(10)
S1 Cu3 S6 104.97(10)
P3 Cu4 S4 130.60(10)
P3 Cu4 S1 120.70(10)
S4 Cu4 S1 96.94(9)
P3 Cu4 S8 113.02(10)
S4 Cu4 S8 96.47(9)
S1 Cu4 S8 89.81(8)
P3 Cu4 Cu1 102.53(8)
S4 Cu4 Cu1 126.59(8)
S1 Cu4 Cu1 51.01(6)
S8 Cu4 Cu1 50.81(6)
P2 Cu5 S3 116.42(10)
P2 Cu5 S4 123.84(10)
S3 Cu5 S4 105.06(9)
P2 Cu5 S8 120.02(11)
S3 Cu5 S8 89.90(8)
S4 Cu5 S8 94.90(9)
P2 Cu5 Cu2 103.10(8)
S3 Cu5 Cu2 49.97(6)
S4 Cu5 Cu2 132.86(8)
S8 Cu5 Cu2 53.34(6)
C73 S4 Cu4 116.2(4)
C73 S4 Cu5 111.7(3)
Cu4 S4 Cu5 87.94(9)
C73 S4 Hg2 113.1(3)
Cu4 S4 Hg2 102.01(9)
Cu5 S4 Hg2 122.99(10)
C91 S3 Cu3 109.3(3)
C91 S3 Cu5 110.9(3)
Cu3 S3 Cu5 113.81(10)
C91 S3 Cu2 117.6(3)
Cu3 S3 Cu2 121.47(10)
Cu5 S3 Cu2 80.36(8)
C85 S2 Cu2 112.7(3)
C85 S2 Cu1 109.6(3)
Cu2 S2 Cu1 86.66(8)
C85 S2 Hg1 110.7(3)
Cu2 S2 Hg1 110.45(9)
Cu1 S2 Hg1 124.51(10)
C97 S1 Cu3 110.5(3)
C97 S1 Cu4 113.4(3)
Cu3 S1 Cu4 120.28(10)
C97 S1 Cu1 118.6(3)
Cu3 S1 Cu1 112.72(10)
Cu4 S1 Cu1 78.44(8)
C105 P4 C1 104.1(4)
C105 P4 C8 104.1(4)
C1 P4 C8 101.7(4)
C105 P4 Cu1 112.0(3)
C1 P4 Cu1 109.6(3)
C8 P4 Cu1 123.4(3)
C79 S8 Cu1 112.8(3)
C79 S8 Cu4 122.9(3)
Cu1 S8 Cu4 74.50(8)
C79 S8 Cu2 109.0(3)
Cu1 S8 Cu2 83.07(8)
Cu4 S8 Cu2 127.95(10)
C79 S8 Cu5 125.8(3)
Cu1 S8 Cu5 120.92(10)
Cu4 S8 Cu5 79.86(8)
Cu2 S8 Cu5 72.55(7)
C61 S9 Cu3 109.5(4)
C61 S9 Hg2 105.4(3)
Cu3 S9 Hg2 90.36(11)
C103 P1 C31 104.3(5)
C103 P1 C25 100.8(4)
C31 P1 C25 100.7(4)
C103 P1 Cu2 113.8(3)
C31 P1 Cu2 113.6(3)
C25 P1 Cu2 121.4(3)
C55 S6 Hg1 101.3(4)
C55 S6 Cu3 109.7(3)
Hg1 S6 Cu3 107.19(10)
C45A P2 C37 99.9(11)
C45A P2 C104 102.3(11)
C37 P2 C104 105.2(4)
C45A P2 C43 4.3(12)
C37 P2 C43 103.9(5)
C104 P2 C43 99.6(5)
C45A P2 Cu5 118.9(10)
C37 P2 Cu5 116.3(3)
C104 P2 Cu5 112.3(3)
C43 P2 Cu5 117.6(4)
C19 P3 C13 103.9(4)
C19 P3 C106 100.8(5)
C13 P3 C106 105.8(4)
C19 P3 Cu4 118.0(3)
C13 P3 Cu4 114.6(3)
C106 P3 Cu4 112.2(3)
C49 S7 Hg1 104(2)
C49 S7A Hg1 106.5(7)
C30 C25 C26 116.7(9)
C30 C25 P1 123.7(8)
C26 C25 P1 119.6(8)
C78 C73 C74 116.1(10)
C78 C73 S4 123.0(9)
C74 C73 S4 120.7(8)
C2 C1 C6 118.3(9)
C2 C1 P4 118.6(8)
C6 C1 P4 123.1(7)
C102 C97 C98 118.8(9)
C102 C97 S1 121.8(8)
C98 C97 S1 119.4(8)
C106 C105 P4 112.8(7)
C106 C105 H10A 109.0
P4 C105 H10A 109.0
C106 C105 H10B 109.0
P4 C105 H10B 109.0
H10A C105 H10B 107.8
C105 C106 P3 115.8(7)
C105 C106 H10C 108.3
P3 C106 H10C 108.3
C105 C106 H10D 108.3
P3 C106 H10D 108.3
H10C C106 H10D 107.4
C75 C74 C73 122.8(12)
C75 C74 H74 118.6
C73 C74 H74 118.6
C97 C102 C101 121.9(11)
C97 C102 H102 119.1
C101 C102 H102 119.1
C86 C85 C90 118.2(9)
C86 C85 S2 121.2(8)
C90 C85 S2 120.4(7)
C36 C31 C32 119.7(10)
C36 C31 P1 124.3(9)
C32 C31 P1 115.9(9)
C56 C55 C60 118.3(11)
C56 C55 S6 119.4(10)
C60 C55 S6 122.3(8)
C92 C91 C96 117.3(10)
C92 C91 S3 123.2(8)
C96 C91 S3 119.4(8)
C28 C29 C30 119.4(11)
C28 C29 H29 120.3
C30 C29 H29 120.3
C90 C89 C88 118.4(11)
C90 C89 H89 120.8
C88 C89 H89 120.8
C62 C61 C66 117.9(11)
C62 C61 S9 123.4(8)
C66 C61 S9 118.7(10)
C89 C90 C85 123.2(10)
C89 C90 H90 118.4
C85 C90 H90 118.4
C103 C104 P2 115.9(7)
C103 C104 H10E 108.3
P2 C104 H10E 108.3
C103 C104 H10F 108.3
P2 C104 H10F 108.3
H10E C104 H10F 107.4
C102 C101 C100 118.9(11)
C102 C101 H101 120.5
C100 C101 H101 120.5
C4 C5 C6 120.9(12)
C4 C5 H5 119.5
C6 C5 H5 119.5
C80 C79 C84 118.4(10)
C80 C79 S8 120.2(8)
C84 C79 S8 121.3(8)
C85 C86 C87 117.7(11)
C85 C86 H86 121.1
C87 C86 H86 121.1
C25 C30 C29 122.2(10)
C25 C30 H30 118.9
C29 C30 H30 118.9
C99 C100 C101 119.4(12)
C99 C100 H100 120.3
C101 C100 H100 120.3
C81 C80 C79 119.8(12)
C81 C80 H80 120.1
C79 C80 H80 120.1
C104 C103 P1 115.7(7)
C104 C103 H10G 108.4
P1 C103 H10G 108.4
C104 C103 H10H 108.4
P1 C103 H10H 108.4
H10G C103 H10H 107.4
C14 C13 C18 120.0
C14 C13 P3 116.1(5)
C18 C13 P3 123.9(5)
C13 C14 C15 120.0
C13 C14 H14 120.0
C15 C14 H14 120.0
C14 C15 C16 120.0
C14 C15 H15 120.0
C16 C15 H15 120.0
C17 C16 C15 120.0
C17 C16 H16 120.0
C15 C16 H16 120.0
C16 C17 C18 120.0
C16 C17 H17 120.0
C18 C17 H17 120.0
C17 C18 C13 120.0
C17 C18 H18 120.0
C13 C18 H18 120.0
C4 C3 C2 120.3(11)
C4 C3 H3 119.9
C2 C3 H3 119.9
C3 C4 C5 119.4(11)
C3 C4 H4 120.3
C5 C4 H4 120.3
C33 C32 C31 119.9(14)
C33 C32 H32 120.0
C31 C32 H32 120.0
C81 C82 C83 119.9(14)
C81 C82 H82 120.1
C83 C82 H82 120.1
C27 C26 C25 121.9(11)
C27 C26 H26 119.1
C25 C26 H26 119.1
C1 C2 C3 121.3(11)
C1 C2 H2 119.3
C3 C2 H2 119.3
C28 C27 C26 120.0(12)
C28 C27 H27 120.0
C26 C27 H27 120.0
C31 C36 C35 119.6(14)
C31 C36 H36 120.2
C35 C36 H36 120.2
C76 C75 C74 119.5(14)
C76 C75 H75 120.3
C74 C75 H75 120.3
C1 C6 C5 119.8(11)
C1 C6 H6 120.1
C5 C6 H6 120.1
C83 C84 C79 121.5(13)
C83 C84 H84 119.3
C79 C84 H84 119.3
C27 C28 C29 119.8(11)
C27 C28 H28 120.1
C29 C28 H28 120.1
C9 C8 C7 120.0
C9 C8 P4 123.5(4)
C7 C8 P4 116.5(4)
C10 C9 C8 120.0
C10 C9 H9 120.0
C8 C9 H9 120.0
C9 C10 C11 120.0
C9 C10 H10 120.0
C11 C10 H10 120.0
C12 C11 C10 120.0
C12 C11 H11 120.0
C10 C11 H11 120.0
C7 C12 C11 120.0
C7 C12 H12 120.0
C11 C12 H12 120.0
C12 C7 C8 120.0
C12 C7 H7 120.0
C8 C7 H7 120.0
C91 C92 C93 122.2(12)
C91 C92 H92 118.9
C93 C92 H92 118.9
C99 C98 C97 119.1(12)
C99 C98 H98 120.4
C97 C98 H98 120.4
C91 C96 C95 120.4(12)
C91 C96 H96 119.8
C95 C96 H96 119.8
C82 C81 C80 121.2(14)
C82 C81 H81 119.4
C80 C81 H81 119.4
C35 C34 C33 120.9(17)
C35 C34 H34 119.6
C33 C34 H34 119.6
C59 C58 C57 119.2(14)
C59 C58 H58 120.4
C57 C58 H58 120.4
C61 C62 C63 121.4(12)
C61 C62 H62 119.3
C63 C62 H62 119.3
C87 C88 C89 119.3(11)
C87 C88 H88 120.4
C89 C88 H88 120.4
C73 C78 C77 121.2(14)
C73 C78 H78 119.4
C77 C78 H78 119.4
C82 C83 C84 119.1(14)
C82 C83 H83 120.4
C84 C83 H83 120.4
C77 C76 C75 120.1(14)
C77 C76 H76 120.0
C75 C76 H76 120.0
C55 C56 C57 119.4(14)
C55 C56 H56 120.3
C57 C56 H56 120.3
C59 C60 C55 119.5(12)
C59 C60 H60 120.3
C55 C60 H60 120.3
C94 C95 C96 119.7(14)
C94 C95 H95 120.2
C96 C95 H95 120.2
C61 C66 C65 121.0(14)
C61 C66 H66 119.5
C65 C66 H66 119.5
C58 C59 C60 122.2(15)
C58 C59 H59 118.9
C60 C59 H59 118.9
C34 C35 C36 120.3(18)
C34 C35 H35 119.9
C36 C35 H35 119.9
C34 C33 C32 119.5(17)
C34 C33 H33 120.3
C32 C33 H33 120.3
C38 C37 C42 120.0
C38 C37 P2 117.6(5)
C42 C37 P2 122.4(5)
C37 C38 C39 120.0
C37 C38 H38 120.0
C39 C38 H38 120.0
C40 C39 C38 120.0
C40 C39 H39 120.0
C38 C39 H39 120.0
C39 C40 C41 120.0
C39 C40 H40 120.0
C41 C40 H40 120.0
C42 C41 C40 120.0
C42 C41 H41 120.0
C40 C41 H41 120.0
C41 C42 C37 120.0
C41 C42 H42 120.0
C37 C42 H42 120.0
C76 C77 C78 120.3(15)
C76 C77 H77 119.8
C78 C77 H77 119.8
C66 C65 C64 119.6(14)
C66 C65 H65 120.2
C64 C65 H65 120.2
C63 C64 C65 117.7(14)
C63 C64 H64 121.2
C65 C64 H64 121.2
C100 C99 C98 121.9(14)
C100 C99 H99 119.1
C98 C99 H99 119.1
C94 C93 C92 120.8(13)
C94 C93 H93 119.6
C92 C93 H93 119.6
C64 C63 C62 122.5(15)
C64 C63 H63 118.8
C62 C63 H63 118.8
C93 C94 C95 119.5(13)
C93 C94 H94 120.2
C95 C94 H94 120.2
C21 C22A C23A 101(2)
C21 C22A H22A 129.5
C23A C22A H22A 129.5
C88 C87 C86 123.1(12)
C88 C87 H87 118.5
C86 C87 H87 118.5
C58 C57 C56 121.4(15)
C58 C57 H57 119.3
C56 C57 H57 119.3
C44 C43 C48 120.0
C44 C43 P2 119.9(7)
C48 C43 P2 120.1(7)
C45 C44 C43 120.0
C45 C44 H44 120.0
C43 C44 H44 120.0
C44 C45 C46 120.0
C44 C45 H45 120.0
C46 C45 H45 120.0
C45 C46 C47 120.0
C45 C46 H46 120.0
C47 C46 H46 120.0
C48 C47 C46 120.0
C48 C47 H47 120.0
C46 C47 H47 120.0
C47 C48 C43 120.0
C47 C48 H48 120.0
C43 C48 H48 120.0
C44A C43A C48A 120.0
C44A C43A H43A 120.0
C48A C43A H43A 120.0
C45A C44A C43A 120.0
C45A C44A H44A 120.0
C43A C44A H44A 120.0
C44A C45A C46A 120.0
C44A C45A P2 123.7(16)
C46A C45A P2 116.1(16)
C47A C46A C45A 120.0
C47A C46A H46A 120.0
C45A C46A H46A 120.0
C48A C47A C46A 120.0
C48A C47A H47A 120.0
C46A C47A H47A 120.0
C47A C48A C43A 120.0
C47A C48A H48A 120.0
C43A C48A H48A 120.0
C50 C49 C54 120.0
C50 C49 S7 110.8(16)
C54 C49 S7 129.0(16)
C50 C49 S7A 117.6(7)
C54 C49 S7A 122.2(7)
S7 C49 S7A 11.3(15)
C51 C50 C49 120.0
C51 C50 H50 120.0
C49 C50 H50 120.0
C52 C51 C50 120.0
C52 C51 H51 120.0
C50 C51 H51 120.0
C53 C52 C51 120.0
C53 C52 H52 120.0
C51 C52 H52 120.0
C52 C53 C54 120.0
C52 C53 H53 120.0
C54 C53 H53 120.0
C53 C54 C49 120.0
C53 C54 H54 120.0
C49 C54 H54 120.0
C24A C19 C20 112.7(11)
C24A C19 C24 16(2)
C20 C19 C24 120.0
C24A C19 P3 125.5(11)
C20 C19 P3 118.7(5)
C24 C19 P3 121.2(5)
C21 C20 C19 120.0
C21 C20 H20 120.0
C19 C20 H20 120.0
C22A C21 C20 126(3)
C22A C21 C22 30(3)
C20 C21 C22 120.0
C22A C21 H21 116.8
C20 C21 H21 116.8
C22 C21 H21 113.9
C23 C22 C21 120.0
C23 C22 H22 120.0
C21 C22 H22 120.0
C22 C23 C24 120.0
C22 C23 H23 120.0
C24 C23 H23 120.0
C23 C24 C19 120.0
C23 C24 H24 120.0
C19 C24 H24 120.0
C19 C24A C23A 118.8(18)
C19 C24A H24A 120.6
C23A C24A H24A 120.6
C22A C23A C24A 131(3)
C22A C23A H23A 114.5
C24A C23A H23A 114.5
C67 S5 Hg2 96.2(18)
C68 C67 C72 120.0
C68 C67 S5 105(2)
C72 C67 S5 135(2)
C69 C68 C67 120.0
C69 C68 H68 120.0
C67 C68 H68 120.0
C68 C69 C70 120.0
C68 C69 H69 120.0
C70 C69 H69 120.0
C71 C70 C69 120.0
C71 C70 H70 120.0
C69 C70 H70 120.0
C70 C71 C72 120.0
C70 C71 H71 120.0
C72 C71 H71 120.0
C71 C72 C67 120.0
C71 C72 H72 120.0
C67 C72 H72 120.0
C67A S5A Hg2 99(3)
C68A C67A C72A 120.0
C68A C67A S5A 118(3)
C72A C67A S5A 122(3)
C69A C68A C67A 120.0
C69A C68A H68A 120.0
C67A C68A H68A 120.0
C68A C69A C70A 120.0
C68A C69A H69A 120.0
C70A C69A H69A 120.0
C69A C70A C71A 120.0
C69A C70A H70A 120.0
C71A C70A H70A 120.0
C72A C71A C70A 120.0
C72A C71A H71A 120.0
C70A C71A H71A 120.0
C71A C72A C67A 120.0
C71A C72A H72A 120.0
C67A C72A H72A 120.0
C67B S5B Hg2 98(4)
C68B C67B C72B 120.0
C68B C67B S5B 102(3)
C72B C67B S5B 137(3)
C67B C68B C69B 120.0
C67B C68B H68B 120.0
C69B C68B H68B 120.0
C68B C69B C70B 120.0
C68B C69B H69B 120.0
C70B C69B H69B 120.0
C71B C70B C69B 120.0
C71B C70B H70B 120.0
C69B C70B H70B 120.0
C70B C71B C72B 120.0
C70B C71B H71B 120.0
C72B C71B H71B 120.0
C71B C72B C67B 120.0
C71B C72B H72B 120.0
C67B C72B H72B 120.0
C67C S5C Hg2 88(3)
C68C C67C C72C 120.0
C68C C67C S5C 112(5)
C72C C67C S5C 127(5)
C69C C68C C67C 120.0
C69C C68C H68C 120.0
C67C C68C H68C 120.0
C70C C69C C68C 120.0
C70C C69C H69C 120.0
C68C C69C H69C 120.0
C69C C70C C71C 120.0
C69C C70C H70C 120.0
C71C C70C H70C 120.0
C72C C71C C70C 120.0
C72C C71C H71C 120.0
C70C C71C H71C 120.0
C71C C72C C67C 120.0
C71C C72C H72C 120.0
C67C C72C H72C 120.0

loop_
_geom_bond_atom_site_label_1
_geom_bond_atom_site_label_2
_geom_bond_distance
Hg1 S7A 2.329(15)
Hg1 S6 2.383(3)
Hg1 S7 2.44(5)
Hg1 S2 2.661(2)
Hg2 S5B 2.34(6)
Hg2 S5A 2.36(7)
Hg2 S5 2.37(3)
Hg2 S9 2.430(3)
Hg2 S5C 2.48(8)
Hg2 S4 2.626(3)
Cu1 P4 2.238(3)
Cu1 S1 2.379(3)
Cu1 S8 2.412(3)
Cu1 S2 2.429(2)
Cu1 Cu4 2.9989(17)
Cu2 P1 2.232(3)
Cu2 S3 2.345(2)
Cu2 S2 2.357(2)
Cu2 S8 2.540(2)
Cu2 Cu5 3.0199(18)
Cu3 S9 2.278(3)
Cu3 S3 2.325(2)
Cu3 S1 2.338(3)
Cu3 S6 2.384(3)
Cu4 P3 2.220(3)
Cu4 S4 2.341(3)
Cu4 S1 2.363(2)
Cu4 S8 2.540(3)
Cu5 P2 2.223(3)
Cu5 S3 2.335(2)
Cu5 S4 2.378(3)
Cu5 S8 2.565(3)
S4 C73 1.769(9)
S3 C91 1.767(9)
S2 C85 1.780(9)
S1 C97 1.788(9)
P4 C105 1.808(9)
P4 C1 1.815(9)
P4 C8 1.828(6)
S8 C79 1.782(10)
S9 C61 1.773(11)
P1 C103 1.825(10)
P1 C31 1.831(10)
P1 C25 1.839(10)
S6 C55 1.771(11)
P2 C45A 1.781(18)
P2 C37 1.825(6)
P2 C104 1.837(10)
P2 C43 1.855(10)
P3 C19 1.821(8)
P3 C13 1.829(6)
P3 C106 1.839(10)
S7 C49 1.712(19)
S7A C49 1.787(9)
C25 C30 1.367(13)
C25 C26 1.377(14)
C73 C78 1.357(15)
C73 C74 1.368(14)
C1 C2 1.366(13)
C1 C6 1.393(14)
C97 C102 1.370(13)
C97 C98 1.394(13)
C105 C106 1.552(12)
C105 H10A 0.9700
C105 H10B 0.9700
C106 H10C 0.9700
C106 H10D 0.9700
C74 C75 1.364(15)
C74 H74 0.9300
C102 C101 1.371(14)
C102 H102 0.9300
C85 C86 1.382(12)
C85 C90 1.385(13)
C31 C36 1.354(15)
C31 C32 1.397(14)
C55 C56 1.383(15)
C55 C60 1.406(13)
C91 C92 1.370(14)
C91 C96 1.389(14)
C29 C28 1.365(16)
C29 C30 1.385(14)
C29 H29 0.9300
C89 C90 1.364(14)
C89 C88 1.396(13)
C89 H89 0.9300
C61 C62 1.356(15)
C61 C66 1.371(16)
C90 H90 0.9300
C104 C103 1.540(13)
C104 H10E 0.9700
C104 H10F 0.9700
C101 C100 1.400(14)
C101 H101 0.9300
C5 C4 1.370(16)
C5 C6 1.397(14)
C5 H5 0.9300
C79 C80 1.379(14)
C79 C84 1.382(13)
C86 C87 1.417(15)
C86 H86 0.9300
C30 H30 0.9300
C100 C99 1.349(19)
C100 H100 0.9300
C80 C81 1.379(15)
C80 H80 0.9300
C103 H10G 0.9700
C103 H10H 0.9700
C13 C14 1.3900
C13 C18 1.3900
C14 C15 1.3900
C14 H14 0.9300
C15 C16 1.3900
C15 H15 0.9300
C16 C17 1.3900
C16 H16 0.9300
C17 C18 1.3900
C17 H17 0.9300
C18 H18 0.9300
C3 C4 1.355(17)
C3 C2 1.401(15)
C3 H3 0.9300
C4 H4 0.9300
C32 C33 1.380(17)
C32 H32 0.9300
C82 C81 1.36(2)
C82 C83 1.37(2)
C82 H82 0.9300
C26 C27 1.376(15)
C26 H26 0.9300
C2 H2 0.9300
C27 C28 1.357(16)
C27 H27 0.9300
C36 C35 1.405(19)
C36 H36 0.9300
C75 C76 1.336(19)
C75 H75 0.9300
C6 H6 0.9300
C84 C83 1.381(16)
C84 H84 0.9300
C28 H28 0.9300
C8 C9 1.3900
C8 C7 1.3900
C9 C10 1.3900
C9 H9 0.9300
C10 C11 1.3900
C10 H10 0.9300
C11 C12 1.3900
C11 H11 0.9300
C12 C7 1.3900
C12 H12 0.9300
C7 H7 0.9300
C92 C93 1.376(17)
C92 H92 0.9300
C98 C99 1.380(17)
C98 H98 0.9300
C96 C95 1.396(16)
C96 H96 0.9300
C81 H81 0.9300
C34 C35 1.34(3)
C34 C33 1.37(3)
C34 H34 0.9300
C58 C59 1.33(2)
C58 C57 1.37(2)
C58 H58 0.9300
C62 C63 1.363(17)
C62 H62 0.9300
C88 C87 1.332(17)
C88 H88 0.9300
C78 C77 1.385(19)
C78 H78 0.9300
C83 H83 0.9300
C76 C77 1.33(2)
C76 H76 0.9300
C56 C57 1.404(18)
C56 H56 0.9300
C60 C59 1.392(17)
C60 H60 0.9300
C95 C94 1.392(19)
C95 H95 0.9300
C66 C65 1.386(19)
C66 H66 0.9300
C59 H59 0.9300
C35 H35 0.9300
C33 H33 0.9300
C37 C38 1.3900
C37 C42 1.3900
C38 C39 1.3900
C38 H38 0.9300
C39 C40 1.3900
C39 H39 0.9300
C40 C41 1.3900
C40 H40 0.9300
C41 C42 1.3900
C41 H41 0.9300
C42 H42 0.9300
C77 H77 0.9300
C65 C64 1.40(2)
C65 H65 0.9300
C64 C63 1.33(2)
C64 H64 0.9300
C99 H99 0.9300
C93 C94 1.332(19)
C93 H93 0.9300
C63 H63 0.9300
C94 H94 0.9300
C22A C21 1.390(2)
C22A C23A 1.390(2)
C22A H22A 0.9300
C87 H87 0.9300
C57 H57 0.9300
C43 C44 1.3900
C43 C48 1.3900
C44 C45 1.3900
C44 H44 0.9300
C45 C46 1.3900
C45 H45 0.9300
C46 C47 1.3900
C46 H46 0.9300
C47 C48 1.3900
C47 H47 0.9300
C48 H48 0.9300
C43A C44A 1.3900
C43A C48A 1.3900
C43A H43A 0.9300
C44A C45A 1.3900
C44A H44A 0.9300
C45A C46A 1.3900
C46A C47A 1.3900
C46A H46A 0.9300
C47A C48A 1.3900
C47A H47A 0.9300
C48A H48A 0.9300
C49 C50 1.3900
C49 C54 1.3900
C50 C51 1.3900
C50 H50 0.9300
C51 C52 1.3900
C51 H51 0.9300
C52 C53 1.3900
C52 H52 0.9300
C53 C54 1.3900
C53 H53 0.9300
C54 H54 0.9300
C19 C24A 1.390(2)
C19 C20 1.3900
C19 C24 1.3900
C20 C21 1.3900
C20 H20 0.9300
C21 C22 1.3900
C21 H21 0.9300
C22 C23 1.3900
C22 H22 0.9300
C23 C24 1.3900
C23 H23 0.9300
C24 H24 0.9300
C24A C23A 1.390(2)
C24A H24A 0.9300
C23A H23A 0.9300
S5 C67 1.736(18)
C67 C68 1.3900
C67 C72 1.3900
C68 C69 1.3900
C68 H68 0.9300
C69 C70 1.3900
C69 H69 0.9300
C70 C71 1.3900
C70 H70 0.9300
C71 C72 1.3900
C71 H71 0.9300
C72 H72 0.9300
S5A C67A 1.75(4)
C67A C68A 1.3900
C67A C72A 1.3900
C68A C69A 1.3900
C68A H68A 0.9300
C69A C70A 1.3900
C69A H69A 0.9300
C70A C71A 1.3900
C70A H70A 0.9300
C71A C72A 1.3900
C71A H71A 0.9300
C72A H72A 0.9300
S5B C67B 1.67(2)
C67B C68B 1.3900
C67B C72B 1.3900
C68B C69B 1.3900
C68B H68B 0.9300
C69B C70B 1.3900
C69B H69B 0.9300
C70B C71B 1.3900
C70B H70B 0.9300
C71B C72B 1.3900
C71B H71B 0.9300
C72B H72B 0.9300
S5C C67C 1.71(2)
C67C C68C 1.3900
C67C C72C 1.3900
C68C C69C 1.3900
C68C H68C 0.9300
C69C C70C 1.3900
C69C H69C 0.9300
C70C C71C 1.3900
C70C H70C 0.9300
C71C C72C 1.3900
C71C H71C 0.9300
C72C H72C 0.9300

loop_
_geom_torsion_atom_site_label_1
_geom_torsion_atom_site_label_2
_geom_torsion_atom_site_label_3
_geom_torsion_atom_site_label_4
_geom_torsion
P4 Cu1 Cu4 P3 -20.25(12)
S1 Cu1 Cu4 P3 -119.53(12)
S8 Cu1 Cu4 P3 109.61(11)
S2 Cu1 Cu4 P3 166.34(12)
P4 Cu1 Cu4 S4 165.24(11)
S1 Cu1 Cu4 S4 65.96(12)
S8 Cu1 Cu4 S4 -64.90(12)
S2 Cu1 Cu4 S4 -8.17(16)
P4 Cu1 Cu4 S1 99.28(11)
S8 Cu1 Cu4 S1 -130.86(11)
S2 Cu1 Cu4 S1 -74.13(13)
P4 Cu1 Cu4 S8 -129.86(11)
S1 Cu1 Cu4 S8 130.86(11)
S2 Cu1 Cu4 S8 56.74(12)
P1 Cu2 Cu5 P2 -6.89(12)
S3 Cu2 Cu5 P2 113.66(12)
S2 Cu2 Cu5 P2 -179.18(12)
S8 Cu2 Cu5 P2 -117.85(11)
P1 Cu2 Cu5 S3 -120.55(11)
S2 Cu2 Cu5 S3 67.16(12)
S8 Cu2 Cu5 S3 128.50(10)
P1 Cu2 Cu5 S4 167.92(12)
S3 Cu2 Cu5 S4 -71.54(13)
S2 Cu2 Cu5 S4 -4.37(16)
S8 Cu2 Cu5 S4 56.96(13)
P1 Cu2 Cu5 S8 110.96(10)
S3 Cu2 Cu5 S8 -128.50(10)
S2 Cu2 Cu5 S8 -61.34(11)
P3 Cu4 S4 C73 -21.9(4)
S1 Cu4 S4 C73 -163.4(4)
S8 Cu4 S4 C73 106.0(4)
Cu1 Cu4 S4 C73 151.0(4)
P3 Cu4 S4 Cu5 -135.14(13)
S1 Cu4 S4 Cu5 83.45(9)
S8 Cu4 S4 Cu5 -7.14(9)
Cu1 Cu4 S4 Cu5 37.80(12)
P3 Cu4 S4 Hg2 101.54(14)
S1 Cu4 S4 Hg2 -39.87(10)
S8 Cu4 S4 Hg2 -130.47(8)
Cu1 Cu4 S4 Hg2 -85.52(10)
P2 Cu5 S4 C73 21.1(4)
S3 Cu5 S4 C73 158.4(4)
S8 Cu5 S4 C73 -110.4(4)
Cu2 Cu5 S4 C73 -152.8(4)
P2 Cu5 S4 Cu4 138.51(12)
S3 Cu5 S4 Cu4 -84.17(10)
S8 Cu5 S4 Cu4 7.05(9)
Cu2 Cu5 S4 Cu4 -35.40(13)
P2 Cu5 S4 Hg2 -118.49(14)
S3 Cu5 S4 Hg2 18.83(15)
S8 Cu5 S4 Hg2 110.05(12)
Cu2 Cu5 S4 Hg2 67.60(16)
S5B Hg2 S4 C73 23.3(14)
S5A Hg2 S4 C73 31.0(15)
S5 Hg2 S4 C73 35.1(10)
S9 Hg2 S4 C73 -140.6(4)
S5C Hg2 S4 C73 38.8(15)
S5B Hg2 S4 Cu4 -102.3(13)
S5A Hg2 S4 Cu4 -94.5(14)
S5 Hg2 S4 Cu4 -90.4(9)
S9 Hg2 S4 Cu4 93.87(11)
S5C Hg2 S4 Cu4 -86.7(14)
S5B Hg2 S4 Cu5 162.3(13)
S5A Hg2 S4 Cu5 170.1(14)
S5 Hg2 S4 Cu5 174.1(9)
S9 Hg2 S4 Cu5 -1.54(16)
S5C Hg2 S4 Cu5 177.9(14)
S9 Cu3 S3 C91 45.2(3)
S1 Cu3 S3 C91 171.2(3)
S6 Cu3 S3 C91 -77.9(3)
S9 Cu3 S3 Cu5 -79.41(13)
S1 Cu3 S3 Cu5 46.63(12)
S6 Cu3 S3 Cu5 157.53(11)
S9 Cu3 S3 Cu2 -172.59(11)
S1 Cu3 S3 Cu2 -46.55(13)
S6 Cu3 S3 Cu2 64.34(14)
P2 Cu5 S3 C91 31.0(4)
S4 Cu5 S3 C91 -110.1(4)
S8 Cu5 S3 C91 154.9(4)
Cu2 Cu5 S3 C91 116.0(4)
P2 Cu5 S3 Cu3 154.74(12)
S4 Cu5 S3 Cu3 13.69(14)
S8 Cu5 S3 Cu3 -81.36(11)
Cu2 Cu5 S3 Cu3 -120.25(12)
P2 Cu5 S3 Cu2 -85.01(12)
S4 Cu5 S3 Cu2 133.94(9)
S8 Cu5 S3 Cu2 38.89(8)
P1 Cu2 S3 C91 -28.7(4)
S2 Cu2 S3 C91 118.6(4)
S8 Cu2 S3 C91 -148.0(4)
Cu5 Cu2 S3 C91 -108.6(4)
P1 Cu2 S3 Cu3 -167.96(11)
S2 Cu2 S3 Cu3 -20.70(13)
S8 Cu2 S3 Cu3 72.75(12)
Cu5 Cu2 S3 Cu3 112.10(13)
P1 Cu2 S3 Cu5 79.94(11)
S2 Cu2 S3 Cu5 -132.80(8)
S8 Cu2 S3 Cu5 -39.35(8)
P1 Cu2 S2 C85 -25.9(3)
S3 Cu2 S2 C85 -170.0(3)
S8 Cu2 S2 C85 99.1(3)
Cu5 Cu2 S2 C85 144.5(3)
P1 Cu2 S2 Cu1 -135.77(11)
S3 Cu2 S2 Cu1 80.12(9)
S8 Cu2 S2 Cu1 -10.75(9)
Cu5 Cu2 S2 Cu1 34.66(11)
P1 Cu2 S2 Hg1 98.50(13)
S3 Cu2 S2 Hg1 -45.61(11)
S8 Cu2 S2 Hg1 -136.48(9)
Cu5 Cu2 S2 Hg1 -91.07(10)
P4 Cu1 S2 C85 42.9(4)
S1 Cu1 S2 C85 164.2(3)
S8 Cu1 S2 C85 -101.6(3)
Cu4 Cu1 S2 C85 -144.8(3)
P4 Cu1 S2 Cu2 155.81(10)
S1 Cu1 S2 Cu2 -82.85(9)
S8 Cu1 S2 Cu2 11.34(9)
Cu4 Cu1 S2 Cu2 -31.87(13)
P4 Cu1 S2 Hg1 -91.58(14)
S1 Cu1 S2 Hg1 29.76(13)
S8 Cu1 S2 Hg1 123.96(11)
Cu4 Cu1 S2 Hg1 80.74(14)
S7A Hg1 S2 C85 27.5(5)
S6 Hg1 S2 C85 -153.0(3)
S7 Hg1 S2 C85 19.3(11)
S7A Hg1 S2 Cu2 -98.0(4)
S6 Hg1 S2 Cu2 81.47(11)
S7 Hg1 S2 Cu2 -106.2(10)
S7A Hg1 S2 Cu1 161.6(4)
S6 Hg1 S2 Cu1 -18.95(14)
S7 Hg1 S2 Cu1 153.4(10)
S9 Cu3 S1 C97 -59.0(4)
S3 Cu3 S1 C97 -179.4(3)
S6 Cu3 S1 C97 62.8(4)
S9 Cu3 S1 Cu4 76.09(15)
S3 Cu3 S1 Cu4 -44.27(14)
S6 Cu3 S1 Cu4 -162.13(11)
S9 Cu3 S1 Cu1 165.69(10)
S3 Cu3 S1 Cu1 45.32(12)
S6 Cu3 S1 Cu1 -72.53(12)
P3 Cu4 S1 C97 -35.3(4)
S4 Cu4 S1 C97 111.3(3)
S8 Cu4 S1 C97 -152.2(3)
Cu1 Cu4 S1 C97 -116.3(4)
P3 Cu4 S1 Cu3 -169.27(12)
S4 Cu4 S1 Cu3 -22.69(14)
S8 Cu4 S1 Cu3 73.81(12)
Cu1 Cu4 S1 Cu3 109.70(13)
P3 Cu4 S1 Cu1 81.03(12)
S4 Cu4 S1 Cu1 -132.38(9)
S8 Cu4 S1 Cu1 -35.89(8)
P4 Cu1 S1 C97 16.6(4)
S8 Cu1 S1 C97 148.6(4)
S2 Cu1 S1 C97 -115.5(4)
Cu4 Cu1 S1 C97 110.5(4)
P4 Cu1 S1 Cu3 147.94(10)
S8 Cu1 S1 Cu3 -80.03(11)
S2 Cu1 S1 Cu3 15.84(12)
Cu4 Cu1 S1 Cu3 -118.19(12)
P4 Cu1 S1 Cu4 -93.88(9)
S8 Cu1 S1 Cu4 38.15(8)
S2 Cu1 S1 Cu4 134.03(8)
S1 Cu1 P4 C105 47.4(3)
S8 Cu1 P4 C105 -58.8(4)
S2 Cu1 P4 C105 169.7(3)
Cu4 Cu1 P4 C105 -4.7(3)
S1 Cu1 P4 C1 -67.6(3)
S8 Cu1 P4 C1 -173.9(3)
S2 Cu1 P4 C1 54.7(4)
Cu4 Cu1 P4 C1 -119.7(3)
S1 Cu1 P4 C8 172.9(3)
S8 Cu1 P4 C8 66.7(3)
S2 Cu1 P4 C8 -64.8(3)
Cu4 Cu1 P4 C8 120.8(3)
P4 Cu1 S8 C79 -43.7(3)
S1 Cu1 S8 C79 -155.5(3)
S2 Cu1 S8 C79 97.1(3)
Cu4 Cu1 S8 C79 -119.7(3)
P4 Cu1 S8 Cu4 75.99(12)
S1 Cu1 S8 Cu4 -35.77(8)
S2 Cu1 S8 Cu4 -143.16(8)
P4 Cu1 S8 Cu2 -151.43(11)
S1 Cu1 S8 Cu2 96.81(8)
S2 Cu1 S8 Cu2 -10.58(8)
Cu4 Cu1 S8 Cu2 132.58(9)
P4 Cu1 S8 Cu5 143.72(12)
S1 Cu1 S8 Cu5 31.96(12)
S2 Cu1 S8 Cu5 -75.43(12)
Cu4 Cu1 S8 Cu5 67.73(10)
P3 Cu4 S8 C79 19.9(4)
S4 Cu4 S8 C79 -119.6(4)
S1 Cu4 S8 C79 143.4(4)
Cu1 Cu4 S8 C79 107.4(4)
P3 Cu4 S8 Cu1 -87.58(10)
S4 Cu4 S8 Cu1 132.97(8)
S1 Cu4 S8 Cu1 36.01(8)
P3 Cu4 S8 Cu2 -155.55(12)
S4 Cu4 S8 Cu2 65.00(13)
S1 Cu4 S8 Cu2 -31.96(13)
Cu1 Cu4 S8 Cu2 -67.97(11)
P3 Cu4 S8 Cu5 146.17(9)
S4 Cu4 S8 Cu5 6.72(8)
S1 Cu4 S8 Cu5 -90.24(8)
Cu1 Cu4 S8 Cu5 -126.25(8)
P1 Cu2 S8 C79 34.1(4)
S3 Cu2 S8 C79 159.3(4)
S2 Cu2 S8 C79 -100.9(4)
Cu5 Cu2 S8 C79 122.7(4)
P1 Cu2 S8 Cu1 145.87(9)
S3 Cu2 S8 Cu1 -88.88(8)
S2 Cu2 S8 Cu1 10.88(9)
Cu5 Cu2 S8 Cu1 -125.51(9)
P1 Cu2 S8 Cu4 -149.99(12)
S3 Cu2 S8 Cu4 -24.74(13)
S2 Cu2 S8 Cu4 75.02(13)
Cu5 Cu2 S8 Cu4 -61.37(11)
P1 Cu2 S8 Cu5 -88.62(10)
S3 Cu2 S8 Cu5 36.63(7)
S2 Cu2 S8 Cu5 136.39(8)
P2 Cu5 S8 C79 -17.1(4)
S3 Cu5 S8 C79 -138.0(4)
S4 Cu5 S8 C79 116.9(4)
Cu2 Cu5 S8 C79 -101.2(4)
P2 Cu5 S8 Cu1 154.42(11)
S3 Cu5 S8 Cu1 33.56(12)
S4 Cu5 S8 Cu1 -71.54(12)
Cu2 Cu5 S8 Cu1 70.38(10)
P2 Cu5 S8 Cu4 -140.63(10)
S3 Cu5 S8 Cu4 98.51(8)
S4 Cu5 S8 Cu4 -6.60(8)
Cu2 Cu5 S8 Cu4 135.32(8)
P2 Cu5 S8 Cu2 84.05(11)
S3 Cu5 S8 Cu2 -36.81(7)
S4 Cu5 S8 Cu2 -141.92(8)
S3 Cu3 S9 C61 -165.7(4)
S1 Cu3 S9 C61 80.3(4)
S6 Cu3 S9 C61 -39.6(4)
S3 Cu3 S9 Hg2 87.86(10)
S1 Cu3 S9 Hg2 -26.17(13)
S6 Cu3 S9 Hg2 -146.10(10)
S5B Hg2 S9 C61 47.9(17)
S5A Hg2 S9 C61 37(2)
S5 Hg2 S9 C61 30.8(13)
S5C Hg2 S9 C61 26.0(19)
S4 Hg2 S9 C61 -154.8(4)
S5B Hg2 S9 Cu3 158.3(16)
S5A Hg2 S9 Cu3 147(2)
S5 Hg2 S9 Cu3 141.2(12)
S5C Hg2 S9 Cu3 136.4(19)
S4 Hg2 S9 Cu3 -44.36(12)
S3 Cu2 P1 C103 -59.8(4)
S2 Cu2 P1 C103 162.9(4)
S8 Cu2 P1 C103 46.8(4)
Cu5 Cu2 P1 C103 -9.4(4)
S3 Cu2 P1 C31 59.4(4)
S2 Cu2 P1 C31 -77.9(4)
S8 Cu2 P1 C31 166.0(3)
Cu5 Cu2 P1 C31 109.8(3)
S3 Cu2 P1 C25 179.6(4)
S2 Cu2 P1 C25 42.3(4)
S8 Cu2 P1 C25 -73.8(4)
Cu5 Cu2 P1 C25 -130.0(4)
S7A Hg1 S6 C55 28.6(9)
S7 Hg1 S6 C55 46(2)
S2 Hg1 S6 C55 -150.3(3)
S7A Hg1 S6 Cu3 143.5(8)
S7 Hg1 S6 Cu3 160(2)
S2 Hg1 S6 Cu3 -35.45(12)
S9 Cu3 S6 C55 -38.7(4)
S3 Cu3 S6 C55 85.7(4)
S1 Cu3 S6 C55 -167.1(4)
S9 Cu3 S6 Hg1 -147.84(11)
S3 Cu3 S6 Hg1 -23.44(14)
S1 Cu3 S6 Hg1 83.81(12)
S3 Cu5 P2 C45A -80.7(12)
S4 Cu5 P2 C45A 52.3(12)
S8 Cu5 P2 C45A 172.7(12)
Cu2 Cu5 P2 C45A -132.3(12)
S3 Cu5 P2 C37 159.8(3)
S4 Cu5 P2 C37 -67.1(3)
S8 Cu5 P2 C37 53.3(3)
Cu2 Cu5 P2 C37 108.3(3)
S3 Cu5 P2 C104 38.6(4)
S4 Cu5 P2 C104 171.6(4)
S8 Cu5 P2 C104 -68.0(4)
Cu2 Cu5 P2 C104 -13.0(4)
S3 Cu5 P2 C43 -76.1(4)
S4 Cu5 P2 C43 56.9(5)
S8 Cu5 P2 C43 177.3(4)
Cu2 Cu5 P2 C43 -127.7(4)
S4 Cu4 P3 C19 59.3(4)
S1 Cu4 P3 C19 -166.8(4)
S8 Cu4 P3 C19 -62.4(4)
Cu1 Cu4 P3 C19 -114.9(4)
S4 Cu4 P3 C13 -63.6(3)
S1 Cu4 P3 C13 70.4(3)
S8 Cu4 P3 C13 174.7(3)
Cu1 Cu4 P3 C13 122.2(3)
S4 Cu4 P3 C106 175.8(4)
S1 Cu4 P3 C106 -50.3(4)
S8 Cu4 P3 C106 54.1(4)
Cu1 Cu4 P3 C106 1.6(4)
S7A Hg1 S7 C49 91(5)
S6 Hg1 S7 C49 -10(4)
S2 Hg1 S7 C49 -174.5(15)
S6 Hg1 S7A C49 18.2(13)
S7 Hg1 S7A C49 -75(5)
S2 Hg1 S7A C49 -162.9(6)
C103 P1 C25 C30 119.3(9)
C31 P1 C25 C30 12.3(10)
Cu2 P1 C25 C30 -114.0(8)
C103 P1 C25 C26 -61.4(9)
C31 P1 C25 C26 -168.4(9)
Cu2 P1 C25 C26 65.3(9)
Cu4 S4 C73 C78 172.3(9)
Cu5 S4 C73 C78 -88.9(11)
Hg2 S4 C73 C78 54.8(11)
Cu4 S4 C73 C74 -12.7(10)
Cu5 S4 C73 C74 86.1(9)
Hg2 S4 C73 C74 -130.2(8)
C105 P4 C1 C2 -156.7(8)
C8 P4 C1 C2 95.4(8)
Cu1 P4 C1 C2 -36.7(9)
C105 P4 C1 C6 23.5(10)
C8 P4 C1 C6 -84.4(9)
Cu1 P4 C1 C6 143.5(8)
Cu3 S1 C97 C102 -66.7(9)
Cu4 S1 C97 C102 154.9(7)
Cu1 S1 C97 C102 65.6(9)
Cu3 S1 C97 C98 111.3(8)
Cu4 S1 C97 C98 -27.2(9)
Cu1 S1 C97 C98 -116.4(8)
C1 P4 C105 C106 -178.6(7)
C8 P4 C105 C106 -72.5(7)
Cu1 P4 C105 C106 63.1(7)
P4 C105 C106 P3 -105.0(7)
C19 P3 C106 C105 -176.9(7)
C13 P3 C106 C105 -69.0(8)
Cu4 P3 C106 C105 56.6(8)
C78 C73 C74 C75 1.9(17)
S4 C73 C74 C75 -173.5(9)
C98 C97 C102 C101 1.3(16)
S1 C97 C102 C101 179.3(9)
Cu2 S2 C85 C86 159.3(7)
Cu1 S2 C85 C86 -106.0(8)
Hg1 S2 C85 C86 35.0(9)
Cu2 S2 C85 C90 -25.2(9)
Cu1 S2 C85 C90 69.5(8)
Hg1 S2 C85 C90 -149.5(7)
C103 P1 C31 C36 -10.4(11)
C25 P1 C31 C36 93.8(10)
Cu2 P1 C31 C36 -134.9(9)
C103 P1 C31 C32 169.6(8)
C25 P1 C31 C32 -86.2(8)
Cu2 P1 C31 C32 45.1(8)
Hg1 S6 C55 C56 -115.9(9)
Cu3 S6 C55 C56 131.1(9)
Hg1 S6 C55 C60 65.7(9)
Cu3 S6 C55 C60 -47.4(10)
Cu3 S3 C91 C92 117.0(10)
Cu5 S3 C91 C92 -116.7(10)
Cu2 S3 C91 C92 -26.9(11)
Cu3 S3 C91 C96 -58.8(10)
Cu5 S3 C91 C96 67.5(10)
Cu2 S3 C91 C96 157.3(9)
Cu3 S9 C61 C62 -30.6(11)
Hg2 S9 C61 C62 65.4(11)
Cu3 S9 C61 C66 145.9(10)
Hg2 S9 C61 C66 -118.2(10)
C88 C89 C90 C85 -0.6(18)
C86 C85 C90 C89 -0.5(15)
S2 C85 C90 C89 -176.1(9)
C45A P2 C104 C103 -165.4(12)
C37 P2 C104 C103 -61.5(8)
C43 P2 C104 C103 -168.8(8)
Cu5 P2 C104 C103 65.9(8)
C97 C102 C101 C100 -1.5(18)
Cu1 S8 C79 C80 -6.3(9)
Cu4 S8 C79 C80 -92.2(8)
Cu2 S8 C79 C80 84.0(8)
Cu5 S8 C79 C80 165.8(6)
Cu1 S8 C79 C84 175.0(7)
Cu4 S8 C79 C84 89.2(8)
Cu2 S8 C79 C84 -94.6(8)
Cu5 S8 C79 C84 -12.8(10)
C90 C85 C86 C87 1.1(14)
S2 C85 C86 C87 176.7(8)
C26 C25 C30 C29 -1.8(16)
P1 C25 C30 C29 177.6(9)
C28 C29 C30 C25 -0.3(19)
C102 C101 C100 C99 2(2)
C84 C79 C80 C81 2.3(15)
S8 C79 C80 C81 -176.3(8)
P2 C104 C103 P1 -100.8(8)
C31 P1 C103 C104 -64.4(8)
C25 P1 C103 C104 -168.5(8)
Cu2 P1 C103 C104 60.0(8)
C19 P3 C13 C14 -86.1(5)
C106 P3 C13 C14 168.2(5)
Cu4 P3 C13 C14 44.1(5)
C19 P3 C13 C18 93.9(6)
C106 P3 C13 C18 -11.8(6)
Cu4 P3 C13 C18 -135.9(4)
C18 C13 C14 C15 0.0
P3 C13 C14 C15 180.0(5)
C13 C14 C15 C16 0.0
C14 C15 C16 C17 0.0
C15 C16 C17 C18 0.0
C16 C17 C18 C13 0.0
C14 C13 C18 C17 0.0
P3 C13 C18 C17 -180.0(6)
C2 C3 C4 C5 -0.8(19)
C6 C5 C4 C3 1.4(19)
C36 C31 C32 C33 -1.7(17)
P1 C31 C32 C33 178.4(9)
C30 C25 C26 C27 2.8(17)
P1 C25 C26 C27 -176.5(10)
C6 C1 C2 C3 -1.3(16)
P4 C1 C2 C3 178.9(9)
C4 C3 C2 C1 0.8(18)
C25 C26 C27 C28 -2(2)
C32 C31 C36 C35 -0.9(17)
P1 C31 C36 C35 179.0(10)
C73 C74 C75 C76 -0.8(19)
C2 C1 C6 C5 1.8(16)
P4 C1 C6 C5 -178.4(9)
C4 C5 C6 C1 -1.9(18)
C80 C79 C84 C83 -3.2(15)
S8 C79 C84 C83 175.4(9)
C26 C27 C28 C29 0(2)
C30 C29 C28 C27 1.4(19)
C105 P4 C8 C9 -19.9(6)
C1 P4 C8 C9 88.1(5)
Cu1 P4 C8 C9 -148.8(4)
C105 P4 C8 C7 162.1(5)
C1 P4 C8 C7 -89.9(5)
Cu1 P4 C8 C7 33.2(5)
C7 C8 C9 C10 0.0
P4 C8 C9 C10 -178.0(5)
C8 C9 C10 C11 0.0
C9 C10 C11 C12 0.0
C10 C11 C12 C7 0.0
C11 C12 C7 C8 0.0
C9 C8 C7 C12 0.0
P4 C8 C7 C12 178.1(5)
C96 C91 C92 C93 -2(2)
S3 C91 C92 C93 -177.4(13)
C102 C97 C98 C99 -1.6(17)
S1 C97 C98 C99 -179.6(10)
C92 C91 C96 C95 1(2)
S3 C91 C96 C95 176.8(12)
C83 C82 C81 C80 0(2)
C79 C80 C81 C82 -0.7(19)
C66 C61 C62 C63 -2(2)
S9 C61 C62 C63 174.3(12)
C90 C89 C88 C87 1.1(19)
C74 C73 C78 C77 -1(2)
S4 C73 C78 C77 174.2(13)
C81 C82 C83 C84 -1(2)
C79 C84 C83 C82 2.5(19)
C74 C75 C76 C77 -1(2)
C60 C55 C56 C57 -0.8(19)
S6 C55 C56 C57 -179.3(11)
C56 C55 C60 C59 2.7(18)
S6 C55 C60 C59 -178.9(10)
C91 C96 C95 C94 2(3)
C62 C61 C66 C65 2(2)
S9 C61 C66 C65 -174.7(13)
C57 C58 C59 C60 -2(3)
C55 C60 C59 C58 -1(2)
C33 C34 C35 C36 0(3)
C31 C36 C35 C34 2(2)
C35 C34 C33 C32 -3(3)
C31 C32 C33 C34 4(2)
C45A P2 C37 C38 -104.7(11)
C104 P2 C37 C38 149.6(5)
C43 P2 C37 C38 -106.3(6)
Cu5 P2 C37 C38 24.6(6)
C45A P2 C37 C42 76.0(11)
C104 P2 C37 C42 -29.7(6)
C43 P2 C37 C42 74.4(6)
Cu5 P2 C37 C42 -154.7(4)
C42 C37 C38 C39 0.0
P2 C37 C38 C39 -179.3(6)
C37 C38 C39 C40 0.0
C38 C39 C40 C41 0.0
C39 C40 C41 C42 0.0
C40 C41 C42 C37 0.0
C38 C37 C42 C41 0.0
P2 C37 C42 C41 179.3(6)
C75 C76 C77 C78 2(3)
C73 C78 C77 C76 -1(3)
C61 C66 C65 C64 0(3)
C66 C65 C64 C63 -2(3)
C101 C100 C99 C98 -2(2)
C97 C98 C99 C100 2(2)
C91 C92 C93 C94 0(3)
C65 C64 C63 C62 2(3)
C61 C62 C63 C64 0(3)
C92 C93 C94 C95 3(3)
C96 C95 C94 C93 -4(3)
C89 C88 C87 C86 -1(2)
C85 C86 C87 C88 -0.6(18)
C59 C58 C57 C56 4(3)
C55 C56 C57 C58 -2(2)
C45A P2 C43 C44 6(15)
C37 P2 C43 C44 27.9(9)
C104 P2 C43 C44 136.3(8)
Cu5 P2 C43 C44 -102.2(8)
C45A P2 C43 C48 -175(16)
C37 P2 C43 C48 -152.8(8)
C104 P2 C43 C48 -44.4(9)
Cu5 P2 C43 C48 77.1(8)
C48 C43 C44 C45 0.0
P2 C43 C44 C45 179.3(9)
C43 C44 C45 C46 0.0
C44 C45 C46 C47 0.0
C45 C46 C47 C48 0.0
C46 C47 C48 C43 0.0
C44 C43 C48 C47 0.0
P2 C43 C48 C47 -179.3(9)
C48A C43A C44A C45A 0.0
C43A C44A C45A C46A 0.0
C43A C44A C45A P2 175(3)
C37 P2 C45A C44A -49(2)
C104 P2 C45A C44A 59(2)
C43 P2 C45A C44A 110(16)
Cu5 P2 C45A C44A -176.2(15)
C37 P2 C45A C46A 126.8(16)
C104 P2 C45A C46A -125.1(16)
C43 P2 C45A C46A -75(15)
Cu5 P2 C45A C46A -1(2)
C44A C45A C46A C47A 0.0
P2 C45A C46A C47A -176(2)
C45A C46A C47A C48A 0.0
C46A C47A C48A C43A 0.0
C44A C43A C48A C47A 0.0
Hg1 S7 C49 C50 163.1(9)
Hg1 S7 C49 C54 -12(3)
Hg1 S7 C49 S7A -68(11)
Hg1 S7A C49 C50 155.9(5)
Hg1 S7A C49 C54 -29.7(10)
Hg1 S7A C49 S7 100(12)
C54 C49 C50 C51 0.0
S7 C49 C50 C51 -175.5(19)
S7A C49 C50 C51 174.6(9)
C49 C50 C51 C52 0.0
C50 C51 C52 C53 0.0
C51 C52 C53 C54 0.0
C52 C53 C54 C49 0.0
C50 C49 C54 C53 0.0
S7 C49 C54 C53 175(2)
S7A C49 C54 C53 -174.3(10)
C13 P3 C19 C24A -29(3)
C106 P3 C19 C24A 80(2)
Cu4 P3 C19 C24A -157(2)
C13 P3 C19 C20 172.5(7)
C106 P3 C19 C20 -78.1(8)
Cu4 P3 C19 C20 44.4(9)
C13 P3 C19 C24 -10.5(9)
C106 P3 C19 C24 98.9(9)
Cu4 P3 C19 C24 -138.6(9)
C24A C19 C20 C21 16(2)
C24 C19 C20 C21 0.0
P3 C19 C20 C21 177.0(8)
C23A C22A C21 C20 35(7)
C23A C22A C21 C22 -53(3)
C19 C20 C21 C22A -35(4)
C19 C20 C21 C22 0.0
C22A C21 C22 C23 112(5)
C20 C21 C22 C23 0.0
C21 C22 C23 C24 0.0
C22 C23 C24 C19 0.0
C24A C19 C24 C23 -66(5)
C20 C19 C24 C23 0.0
P3 C19 C24 C23 -177.0(8)
C20 C19 C24A C23A -7(4)
C24 C19 C24A C23A 114(7)
P3 C19 C24A C23A -167(2)
C21 C22A C23A C24A -26(8)
C19 C24A C23A C22A 15(7)
S5B Hg2 S5 C67 -97(6)
S5A Hg2 S5 C67 -120(13)
S9 Hg2 S5 C67 9(3)
S5C Hg2 S5 C67 117(15)
S4 Hg2 S5 C67 -165.0(17)
Hg2 S5 C67 C68 -105(2)
Hg2 S5 C67 C72 70(3)
C72 C67 C68 C69 0.0
S5 C67 C68 C69 176(3)
C67 C68 C69 C70 0.0
C68 C69 C70 C71 0.0
C69 C70 C71 C72 0.0
C70 C71 C72 C67 0.0
C68 C67 C72 C71 0.0
S5 C67 C72 C71 -175(4)
S5B Hg2 S5A C67A -89(8)
S5 Hg2 S5A C67A 52(10)
S9 Hg2 S5A C67A -3(4)
S5C Hg2 S5A C67A 74(5)
S4 Hg2 S5A C67A -171(2)
Hg2 S5A C67A C68A -69(3)
Hg2 S5A C67A C72A 109(3)
C72A C67A C68A C69A 0.0
S5A C67A C68A C69A 178(3)
C67A C68A C69A C70A 0.0
C68A C69A C70A C71A 0.0
C69A C70A C71A C72A 0.0
C70A C71A C72A C67A 0.0
C68A C67A C72A C71A 0.0
S5A C67A C72A C71A -178(4)
S5A Hg2 S5B C67B 60(6)
S5 Hg2 S5B C67B 44(4)
S9 Hg2 S5B C67B -42(4)
S5C Hg2 S5B C67B 51(2)
S4 Hg2 S5B C67B 159(2)
Hg2 S5B C67B C68B 95(3)
Hg2 S5B C67B C72B -71(6)
C72B C67B C68B C69B 0.0
S5B C67B C68B C69B -169(5)
C67B C68B C69B C70B 0.0
C68B C69B C70B C71B 0.0
C69B C70B C71B C72B 0.0
C70B C71B C72B C67B 0.0
C68B C67B C72B C71B 0.0
S5B C67B C72B C71B 164(7)
S5B Hg2 S5C C67C -81(5)
S5A Hg2 S5C C67C -90(6)
S5 Hg2 S5C C67C -55(13)
S9 Hg2 S5C C67C 21(4)
S4 Hg2 S5C C67C -158(3)
Hg2 S5C C67C C68C -120(3)
Hg2 S5C C67C C72C 72(5)
C72C C67C C68C C69C 0.0
S5C C67C C68C C69C -169(5)
C67C C68C C69C C70C 0.0
C68C C69C C70C C71C 0.0
C69C C70C C71C C72C 0.0
C70C C71C C72C C67C 0.0
C68C C67C C72C C71C 0.0
S5C C67C C72C C71C 168(6)
